data_4342670
loop_
_publ_author_name
'Zitz, Rainer'
'Arp, Henning'
'Hlina, Johann'
'Walewska, Ma\/lgorzata'
'Marschner, Christoph'
'Szilv\'asi, Tibor'
'Blom, Burgert'
'Baumgartner, Judith'

_publ_section_title
;
 Open-Shell Lanthanide(II+) or -(III+) Complexes Bearing \s-Silyl and
 Silylene Ligands: Synthesis, Structure, and Bonding Analysis.
;
_journal_issue 7
_journal_name_full 'Inorganic chemistry'
_journal_page_first 3306
_journal_page_last 3315
_journal_paper_doi 10.1021/ic502991p
_journal_volume 54
_journal_year 2015
_chemical_formula_sum 'C55 H111 Gd K2 O12 Si8'
_chemical_formula_weight 1424.61
_chemical_name_systematic
;
 ?
;
_space_group_IT_number 14
_symmetry_cell_setting monoclinic
_symmetry_space_group_name_Hall '-P 2yn'
_symmetry_space_group_name_H-M 'P 1 21/n 1'
_atom_sites_solution_hydrogens geom
_atom_sites_solution_primary direct
_atom_sites_solution_secondary difmap
_audit_creation_method SHELXL-97
_cell_angle_alpha 90.00
_cell_angle_beta 92.26(3)
_cell_angle_gamma 90.00
_cell_formula_units_Z 4
_cell_length_a 17.414(4)
_cell_length_b 17.898(4)
_cell_length_c 26.182(5)
_cell_measurement_reflns_used 19118
_cell_measurement_temperature 100(2)
_cell_measurement_theta_max 52.523
_cell_measurement_theta_min 4.429
_cell_volume 8154(3)
_computing_cell_refinement 'Bruker XSCANS'
_computing_data_collection 'Bruker XSCANS'
_computing_data_reduction 'Bruker SHELXTL'
_computing_molecular_graphics 'Bruker SHELXTL'
_computing_publication_material 'Bruker SHELXTL'
_computing_structure_refinement 'SHELXL-97 (Sheldrick, 1997)'
_computing_structure_solution 'SHELXS-97 (Sheldrick, 1990)'
_diffrn_ambient_temperature 100(2)
_diffrn_measured_fraction_theta_full 0.988
_diffrn_measured_fraction_theta_max 0.988
_diffrn_measurement_device_type 'SMART APEX'
_diffrn_measurement_method '\w scans'
_diffrn_radiation_monochromator graphite
_diffrn_radiation_source 'fine-focus sealed tube'
_diffrn_radiation_type MoK\a
_diffrn_radiation_wavelength 0.71073
_diffrn_reflns_av_R_equivalents 0.0661
_diffrn_reflns_av_sigmaI/netI 0.0719
_diffrn_reflns_limit_h_max 21
_diffrn_reflns_limit_h_min -21
_diffrn_reflns_limit_k_max 22
_diffrn_reflns_limit_k_min -22
_diffrn_reflns_limit_l_max 32
_diffrn_reflns_limit_l_min -32
_diffrn_reflns_number 57633
_diffrn_reflns_theta_full 26.38
_diffrn_reflns_theta_max 26.38
_diffrn_reflns_theta_min 1.38
_exptl_absorpt_coefficient_mu 1.078
_exptl_absorpt_correction_T_max 0.7974
_exptl_absorpt_correction_T_min 0.6848
_exptl_absorpt_correction_type multi-scan
_exptl_absorpt_process_details SADABS
_exptl_crystal_colour yellow
_exptl_crystal_density_diffrn 1.160
_exptl_crystal_density_method 'not measured'
_exptl_crystal_description blocks
_exptl_crystal_F_000 3004
_exptl_crystal_size_max 0.38
_exptl_crystal_size_mid 0.31
_exptl_crystal_size_min 0.22
_platon_squeeze_details
;
;
_refine_diff_density_max 1.354
_refine_diff_density_min -1.036
_refine_diff_density_rms 0.104
_refine_ls_extinction_method none
_refine_ls_goodness_of_fit_ref 1.053
_refine_ls_hydrogen_treatment mixed
_refine_ls_matrix_type full
_refine_ls_number_parameters 1041
_refine_ls_number_reflns 16476
_refine_ls_number_restraints 54
_refine_ls_restrained_S_all 1.054
_refine_ls_R_factor_all 0.0753
_refine_ls_R_factor_gt 0.0542
_refine_ls_shift/su_max 0.026
_refine_ls_shift/su_mean 0.000
_refine_ls_structure_factor_coef Fsqd
_refine_ls_weighting_details 'calc w=1/[\s^2^(Fo^2^)+(0.0731P)^2^+0.0000P] where P=(Fo^2^+2Fc^2^)/3'
_refine_ls_weighting_scheme calc
_refine_ls_wR_factor_gt 0.1309
_refine_ls_wR_factor_ref 0.1400
_reflns_number_gt 11941
_reflns_number_total 16476
_reflns_threshold_expression >2sigma(I)
_cod_data_source_file ic502991p_si_001.cif
_cod_data_source_block 2d_980j
_cod_depositor_comments
;
The following automatic conversions were performed:

'_symmetry_cell_setting' value 'Monoclinic' changed to 'monoclinic'
according to
/usr/data/users/saulius/crontab/automatic-downloads/rss-feeds/ACS/lib/dictionaries/cif_core.dic
dictionary named 'cif_core.dic' version 2.4.2 from 2011-04-26.

Automatic conversion script
Id: cif_fix_values 3105 2015-03-04 15:46:00Z robertas 

 Adding full bibliography for 4342667--4342674.cif.
;
_cod_original_sg_symbol_H-M P2(1)/n
_cod_database_code 4342670

loop_
_symmetry_equiv_pos_as_xyz
'x, y, z'
'-x+1/2, y+1/2, -z+1/2'
'-x, -y, -z'
'x-1/2, -y-1/2, z-1/2'

loop_
_atom_site_label
_atom_site_type_symbol
_atom_site_fract_x
_atom_site_fract_y
_atom_site_fract_z
_atom_site_U_iso_or_equiv
_atom_site_adp_type
_atom_site_occupancy
_atom_site_symmetry_multiplicity
_atom_site_calc_flag
_atom_site_refinement_flags
_atom_site_disorder_assembly
_atom_site_disorder_group
Gd1 Gd 0.823712(11) 0.089226(13) 0.046949(8) 0.02975(8) Uani 1 1 d . . .
K1 K 0.72796(5) 0.28747(6) 0.77056(4) 0.0345(2) Uani 1 1 d . . .
K2 K 0.89477(7) 0.48650(7) 0.89976(4) 0.0541(3) Uani 1 1 d . . .
O1 O 1.0419(5) 0.4433(5) 0.8976(4) 0.059(2) Uani 0.572(6) 1 d P A 3
O2 O 0.9523(6) 0.3886(6) 0.9748(4) 0.054(3) Uani 0.572(6) 1 d P A 3
O3 O 0.8198(6) 0.4723(7) 0.9990(4) 0.040(2) Uani 0.572(6) 1 d P A 3
O4 O 0.8638(5) 0.6414(5) 0.8656(2) 0.057(2) Uani 0.572(6) 1 d P A 3
O5 O 0.9851(4) 0.5535(4) 0.8283(3) 0.055(2) Uani 0.572(6) 1 d P A 3
O6 O 0.7530(6) 0.5755(8) 0.9332(5) 0.050(3) Uani 0.572(6) 1 d P A 3
C35 C 1.0538(14) 0.3775(13) 0.9154(10) 0.049(5) Uani 0.572(6) 1 d P A 3
H35A H 1.1081 0.3630 0.9113 0.059 Uiso 0.572(6) 1 calc PR A 3
H35B H 1.0206 0.3410 0.8966 0.059 Uiso 0.572(6) 1 calc PR A 3
C36 C 1.0346(8) 0.3775(9) 0.9748(6) 0.043(3) Uani 0.572(6) 1 d P A 3
H36A H 1.0492 0.3294 0.9910 0.052 Uiso 0.572(6) 1 calc PR A 3
H36B H 1.0620 0.4185 0.9931 0.052 Uiso 0.572(6) 1 calc PR A 3
C37 C 0.9287(9) 0.3969(7) 1.0251(6) 0.060(3) Uani 0.572(6) 1 d P A 3
H37A H 0.9528 0.4418 1.0409 0.072 Uiso 0.572(6) 1 calc PR A 3
H37B H 0.9445 0.3527 1.0457 0.072 Uiso 0.572(6) 1 calc PR A 3
C38 C 0.8380(9) 0.4049(12) 1.0235(7) 0.073(5) Uani 0.572(6) 1 d P A 3
H38A H 0.8140 0.3626 1.0044 0.088 Uiso 0.572(6) 1 calc PR A 3
H38B H 0.8190 0.4050 1.0586 0.088 Uiso 0.572(6) 1 calc PR A 3
C39 C 0.7401(6) 0.4839(6) 0.9962(4) 0.052(3) Uani 0.572(6) 1 d P A 3
H39A H 0.7180 0.4760 1.0300 0.063 Uiso 0.572(6) 1 calc PR A 3
H39B H 0.7150 0.4491 0.9714 0.063 Uiso 0.572(6) 1 calc PR A 3
C40 C 0.7286(7) 0.5628(7) 0.9792(5) 0.046(3) Uani 0.572(6) 1 d P A 3
H40A H 0.6732 0.5751 0.9797 0.055 Uiso 0.572(6) 1 calc PR A 3
H40B H 0.7561 0.5964 1.0038 0.055 Uiso 0.572(6) 1 calc PR A 3
C41 C 0.7531(8) 0.6505(7) 0.9152(6) 0.064(4) Uani 0.572(6) 1 d P A 3
H41A H 0.7000 0.6705 0.9151 0.077 Uiso 0.572(6) 1 calc PR A 3
H41B H 0.7853 0.6815 0.9390 0.077 Uiso 0.572(6) 1 calc PR A 3
C42 C 0.7808(9) 0.6564(10) 0.8663(7) 0.064(5) Uani 0.572(6) 1 d P A 3
H42A H 0.7704 0.7072 0.8529 0.077 Uiso 0.572(6) 1 calc PR A 3
H42B H 0.7532 0.6204 0.8435 0.077 Uiso 0.572(6) 1 calc PR A 3
C43 C 0.8957(7) 0.6538(8) 0.8185(5) 0.056(3) Uani 0.572(6) 1 d P A 3
H43A H 0.8879 0.7067 0.8087 0.067 Uiso 0.572(6) 1 calc PR A 3
H43B H 0.8688 0.6224 0.7924 0.067 Uiso 0.572(6) 1 calc PR A 3
C45 C 1.0622(11) 0.5252(11) 0.8295(6) 0.053(4) Uani 0.572(6) 1 d P A 3
H45A H 1.0824 0.5331 0.7950 0.063 Uiso 0.572(6) 1 calc PR A 3
H45B H 1.0932 0.5570 0.8534 0.063 Uiso 0.572(6) 1 calc PR A 3
O23 O 1.0485(12) 0.4062(12) 0.9214(10) 0.049(5) Uani 0.428(6) 1 d P A 4
O22 O 0.9449(6) 0.4126(7) 0.9965(5) 0.040(3) Uani 0.428(6) 1 d P A 4
O33 O 0.8094(7) 0.4999(8) 0.9764(5) 0.057(4) Uani 0.428(6) 1 d P A 4
O55 O 0.9364(7) 0.6174(6) 0.8372(4) 0.061(3) Uani 0.428(6) 1 d P A 4
O44 O 0.8228(5) 0.6214(6) 0.9131(4) 0.066(3) Uani 0.428(6) 1 d P A 4
O66 O 1.0577(10) 0.5246(12) 0.8510(4) 0.053(4) Uani 0.428(6) 1 d P A 4
C67 C 0.8106(12) 0.6602(13) 0.8609(8) 0.048(5) Uani 0.428(6) 1 d PU A 4
H67A H 0.7872 0.6261 0.8350 0.057 Uiso 0.428(6) 1 calc PR A 4
H67B H 0.7784 0.7055 0.8634 0.057 Uiso 0.428(6) 1 calc PR A 4
C68 C 0.8934(11) 0.6798(10) 0.8489(8) 0.067(5) Uani 0.428(6) 1 d P A 4
H68A H 0.8931 0.7149 0.8197 0.081 Uiso 0.428(6) 1 calc PR A 4
H68B H 0.9180 0.7054 0.8788 0.081 Uiso 0.428(6) 1 calc PR A 4
C69 C 1.0416(10) 0.5616(12) 0.8037(6) 0.066(5) Uani 0.428(6) 1 d P A 4
H69A H 1.0120 0.5289 0.7796 0.080 Uiso 0.428(6) 1 calc PR A 4
H69B H 1.0896 0.5773 0.7877 0.080 Uiso 0.428(6) 1 calc PR A 4
C70 C 0.7611(19) 0.602(2) 0.9266(9) 0.092(16) Uani 0.428(6) 1 d P A 4
H70A H 0.7388 0.5663 0.9009 0.111 Uiso 0.428(6) 1 calc PR A 4
H70B H 0.7268 0.6456 0.9276 0.111 Uiso 0.428(6) 1 calc PR A 4
C71 C 0.7636(11) 0.5588(15) 0.9859(11) 0.091(9) Uani 0.428(6) 1 d P A 4
H71A H 0.7865 0.5916 1.0128 0.110 Uiso 0.428(6) 1 calc PR A 4
H71B H 0.7119 0.5427 0.9957 0.110 Uiso 0.428(6) 1 calc PR A 4
C72 C 0.8185(13) 0.4685(14) 1.0225(8) 0.052(7) Uani 0.428(6) 1 d P A 4
H72A H 0.7679 0.4556 1.0360 0.063 Uiso 0.428(6) 1 calc PR A 4
H72B H 0.8448 0.5037 1.0466 0.063 Uiso 0.428(6) 1 calc PR A 4
C73 C 0.8709(11) 0.3924(11) 1.0163(7) 0.044(5) Uani 0.428(6) 1 d PU A 4
H73A H 0.8785 0.3675 1.0499 0.053 Uiso 0.428(6) 1 calc PR A 4
H73B H 0.8440 0.3571 0.9926 0.053 Uiso 0.428(6) 1 calc PR A 4
C74 C 0.9976(11) 0.3539(7) 0.9893(6) 0.048(4) Uani 0.428(6) 1 d P A 4
H74A H 0.9729 0.3153 0.9671 0.058 Uiso 0.428(6) 1 calc PR A 4
H74B H 1.0109 0.3306 1.0228 0.058 Uiso 0.428(6) 1 calc PR A 4
C75 C 1.0682(10) 0.3799(12) 0.9661(9) 0.047(5) Uani 0.428(6) 1 d P A 4
H75A H 1.0932 0.4192 0.9875 0.056 Uiso 0.428(6) 1 calc PR A 4
H75B H 1.1048 0.3379 0.9629 0.056 Uiso 0.428(6) 1 calc PR A 4
C76 C 1.1163(7) 0.4224(8) 0.8930(5) 0.049(3) Uani 0.428(6) 1 d P A 4
H76A H 1.1477 0.3772 0.8877 0.059 Uiso 0.428(6) 1 calc PR A 4
H76B H 1.1485 0.4617 0.9097 0.059 Uiso 0.428(6) 1 calc PR A 4
C44 C 0.9907(6) 0.6340(5) 0.8197(3) 0.090(3) Uani 1 1 d . . .
H44A H 1.0142 0.6458 0.7868 0.107 Uiso 1 1 calc R A 3
H44B H 1.0192 0.6598 0.8480 0.107 Uiso 1 1 calc R A 3
C46 C 1.0774(5) 0.4498(5) 0.8431(3) 0.097(3) Uani 1 1 d . . .
H46A H 1.1333 0.4396 0.8449 0.117 Uiso 1 1 calc R A 3
H46B H 1.0520 0.4149 0.8184 0.117 Uiso 1 1 calc R A 3
C58 C 0.8396(6) 0.3341(6) 0.6589(3) 0.106(3) Uani 1 1 d . . .
H58A H 0.8384 0.3081 0.6255 0.127 Uiso 1 1 calc R B 5
H58B H 0.8893 0.3609 0.6624 0.127 Uiso 1 1 calc R B 5
O7 O 0.7095(5) 0.3581(6) 0.6684(3) 0.064(2) Uani 0.610(8) 1 d P C 5
O8 O 0.8381(4) 0.2818(5) 0.6961(3) 0.068(3) Uani 0.610(8) 1 d P C 5
O9 O 0.8241(4) 0.1593(4) 0.7579(2) 0.057(2) Uani 0.610(8) 1 d P C 5
O10 O 0.6961(5) 0.1572(5) 0.8205(2) 0.048(2) Uani 0.610(8) 1 d P C 5
O11 O 0.5660(5) 0.2473(5) 0.7981(3) 0.052(2) Uani 0.610(8) 1 d P C 5
O12 O 0.5913(6) 0.3671(6) 0.7400(4) 0.095(4) Uani 0.610(8) 1 d P C 5
C47 C 0.8903(6) 0.2207(10) 0.6909(5) 0.087(5) Uani 0.610(8) 1 d P C 5
H47A H 0.9432 0.2411 0.6909 0.105 Uiso 0.610(8) 1 calc PR C 5
H47B H 0.8796 0.1970 0.6572 0.105 Uiso 0.610(8) 1 calc PR C 5
C48 C 0.8878(11) 0.1578(12) 0.7335(7) 0.094(7) Uani 0.610(8) 1 d P C 5
H48A H 0.8933 0.1083 0.7173 0.112 Uiso 0.610(8) 1 calc PR C 5
H48B H 0.9317 0.1648 0.7583 0.112 Uiso 0.610(8) 1 calc PR C 5
C49 C 0.8201(8) 0.1227(8) 0.8066(5) 0.065(4) Uani 0.610(8) 1 d P C 5
H49A H 0.8486 0.0752 0.8032 0.078 Uiso 0.610(8) 1 calc PR C 5
H49B H 0.8514 0.1538 0.8308 0.078 Uiso 0.610(8) 1 calc PR C 5
C50 C 0.7628(11) 0.1068(11) 0.8288(7) 0.072(5) Uani 0.610(8) 1 d P C 5
H50A H 0.7761 0.1053 0.8659 0.087 Uiso 0.610(8) 1 calc PR C 5
H50B H 0.7469 0.0558 0.8183 0.087 Uiso 0.610(8) 1 calc PR C 5
C51 C 0.6215(9) 0.1371(10) 0.8381(4) 0.062(4) Uani 0.610(8) 1 d P C 5
H51A H 0.6268 0.1110 0.8714 0.074 Uiso 0.610(8) 1 calc PR C 5
H51B H 0.5951 0.1032 0.8132 0.074 Uiso 0.610(8) 1 calc PR C 5
C52 C 0.5753(8) 0.2091(9) 0.8436(5) 0.047(3) Uani 0.610(8) 1 d P C 5
H52A H 0.5242 0.1967 0.8564 0.057 Uiso 0.610(8) 1 calc PR C 5
H52B H 0.6020 0.2417 0.8692 0.057 Uiso 0.610(8) 1 calc PR C 5
C53 C 0.5193(7) 0.3112(9) 0.8017(5) 0.056(3) Uani 0.610(8) 1 d P C 5
H53A H 0.5399 0.3446 0.8291 0.067 Uiso 0.610(8) 1 calc PR C 5
H53B H 0.4663 0.2967 0.8097 0.067 Uiso 0.610(8) 1 calc PR C 5
C54 C 0.5196(6) 0.3502(7) 0.7512(5) 0.054(3) Uani 0.610(8) 1 d P C 5
H54A H 0.4965 0.3174 0.7243 0.065 Uiso 0.610(8) 1 calc PR C 5
H54B H 0.4885 0.3964 0.7525 0.065 Uiso 0.610(8) 1 calc PR C 5
C55 C 0.5919(7) 0.4061(8) 0.6942(7) 0.104(6) Uani 0.610(8) 1 d P C 5
H55A H 0.5430 0.3942 0.6754 0.125 Uiso 0.610(8) 1 calc PR C 5
H55B H 0.5896 0.4599 0.7030 0.125 Uiso 0.610(8) 1 calc PR C 5
C56 C 0.6362(11) 0.4001(7) 0.6677(5) 0.064(3) Uani 0.610(8) 1 d PU C 5
H56A H 0.6518 0.4522 0.6606 0.076 Uiso 0.610(8) 1 calc PR C 5
H56B H 0.6088 0.3828 0.6361 0.076 Uiso 0.610(8) 1 calc PR C 5
C57 C 0.7813(11) 0.3865(11) 0.6578(7) 0.068(4) Uani 0.610(8) 1 d P C 5
H57A H 0.7783 0.4099 0.6235 0.081 Uiso 0.610(8) 1 calc PR C 5
H57B H 0.7947 0.4262 0.6829 0.081 Uiso 0.610(8) 1 calc PR C 5
O50 O 0.5648(7) 0.2925(13) 0.7803(7) 0.080(6) Uani 0.390(8) 1 d P C 6
O51 O 0.6422(11) 0.3866(8) 0.7126(7) 0.102(7) Uani 0.390(8) 1 d P C 6
O52 O 0.7760(9) 0.3296(10) 0.6684(4) 0.081(5) Uani 0.390(8) 1 d P C 6
O53 O 0.8599(7) 0.2284(8) 0.7231(4) 0.067(4) Uani 0.390(8) 1 d P C 6
O54 O 0.7875(8) 0.1300(7) 0.7851(5) 0.057(4) Uani 0.390(8) 1 d P C 6
O56 O 0.6495(10) 0.1759(10) 0.8308(4) 0.059(4) Uani 0.390(8) 1 d P C 6
C77 C 0.8968(10) 0.1868(12) 0.7469(6) 0.039(4) Uani 0.390(8) 1 d PU C 6
H77A H 0.9351 0.2169 0.7668 0.046 Uiso 0.390(8) 1 calc PR C 6
H77B H 0.9259 0.1571 0.7223 0.046 Uiso 0.390(8) 1 calc PR C 6
C78 C 0.8611(11) 0.1281(13) 0.7863(7) 0.088(8) Uani 0.390(8) 1 d P C 6
H78A H 0.8783 0.0770 0.7777 0.106 Uiso 0.390(8) 1 calc PR C 6
H78B H 0.8809 0.1396 0.8214 0.106 Uiso 0.390(8) 1 calc PR C 6
C79 C 0.8827(15) 0.2702(16) 0.6799(9) 0.077(6) Uani 0.390(8) 1 d PU C 6
H79A H 0.8870 0.2340 0.6516 0.092 Uiso 0.390(8) 1 calc PR C 6
H79B H 0.9354 0.2885 0.6882 0.092 Uiso 0.390(8) 1 calc PR C 6
C80 C 0.7404(19) 0.406(2) 0.6611(12) 0.082(9) Uani 0.390(8) 1 d P C 6
H80A H 0.7718 0.4411 0.6823 0.098 Uiso 0.390(8) 1 calc PR C 6
H80B H 0.7472 0.4201 0.6250 0.098 Uiso 0.390(8) 1 calc PR C 6
C81 C 0.6752(9) 0.4178(12) 0.6698(8) 0.075(8) Uani 0.390(8) 1 d P C 6
H81A H 0.6438 0.4015 0.6395 0.090 Uiso 0.390(8) 1 calc PR C 6
H81B H 0.6693 0.4726 0.6723 0.090 Uiso 0.390(8) 1 calc PR C 6
C82 C 0.6796(11) 0.1058(13) 0.8332(7) 0.066(6) Uani 0.390(8) 1 d P C 6
H82A H 0.6835 0.0908 0.8696 0.079 Uiso 0.390(8) 1 calc PR C 6
H82B H 0.6423 0.0716 0.8158 0.079 Uiso 0.390(8) 1 calc PR C 6
C83 C 0.7355(13) 0.0964(14) 0.8169(10) 0.045(5) Uani 0.390(8) 1 d P C 6
H83A H 0.7281 0.0470 0.8005 0.054 Uiso 0.390(8) 1 calc PR C 6
H83B H 0.7683 0.0862 0.8479 0.054 Uiso 0.390(8) 1 calc PR C 6
C84 C 0.5446(13) 0.2616(18) 0.8283(11) 0.091(10) Uani 0.390(8) 1 d P C 6
H84A H 0.4881 0.2634 0.8311 0.109 Uiso 0.390(8) 1 calc PR C 6
H84B H 0.5681 0.2918 0.8564 0.109 Uiso 0.390(8) 1 calc PR C 6
C85 C 0.5739(14) 0.1758(14) 0.8335(8) 0.051(6) Uani 0.390(8) 1 d PU C 6
H85A H 0.5590 0.1545 0.8666 0.061 Uiso 0.390(8) 1 calc PR C 6
H85B H 0.5504 0.1450 0.8056 0.061 Uiso 0.390(8) 1 calc PR C 6
C86 C 0.5416(11) 0.363(2) 0.7779(17) 0.16(2) Uani 0.390(8) 1 d P C 6
H86A H 0.5692 0.3943 0.8040 0.195 Uiso 0.390(8) 1 calc PR C 6
H86B H 0.4856 0.3675 0.7824 0.195 Uiso 0.390(8) 1 calc PR C 6
C87 C 0.5624(14) 0.3861(15) 0.7241(10) 0.069(6) Uani 0.390(8) 1 d PU C 6
H87A H 0.5354 0.3519 0.6997 0.083 Uiso 0.390(8) 1 calc PR C 6
H87B H 0.5417 0.4369 0.7176 0.083 Uiso 0.390(8) 1 calc PR C 6
Si1 Si 0.68628(7) 0.16386(8) 0.09348(4) 0.0319(3) Uani 1 1 d . . .
Si2 Si 0.61404(7) 0.06219(9) 0.12357(5) 0.0409(3) Uani 1 1 d . . .
Si3 Si 0.69076(7) -0.04226(8) 0.14483(5) 0.0397(3) Uani 1 1 d . . .
Si4 Si 0.78619(6) -0.06500(7) 0.08532(4) 0.0272(3) Uani 1 1 d . . .
Si5 Si 0.59691(8) 0.23319(10) 0.04299(5) 0.0500(4) Uani 1 1 d . . .
Si6 Si 0.70835(7) 0.24048(8) 0.16526(4) 0.0363(3) Uani 1 1 d . . .
Si7 Si 0.73433(8) -0.15076(10) 0.02525(6) 0.0518(4) Uani 1 1 d . . .
Si8 Si 0.87466(7) -0.14024(8) 0.13165(4) 0.0349(3) Uani 1 1 d . . .
C1 C 0.8623(3) 0.0644(3) -0.04937(19) 0.0557(16) Uani 1 1 d . . .
H1 H 0.9110 0.0417 -0.0534 0.067 Uiso 1 1 calc R . .
C2 C 0.7916(3) 0.0275(4) -0.04449(16) 0.0548(16) Uani 1 1 d . . .
H2 H 0.7838 -0.0250 -0.0455 0.066 Uiso 1 1 calc R . .
C3 C 0.7338(4) 0.0822(5) -0.03779(19) 0.074(2) Uani 1 1 d . . .
H3 H 0.6810 0.0724 -0.0328 0.089 Uiso 1 1 calc R . .
C4 C 0.7681(4) 0.1534(5) -0.0398(2) 0.085(3) Uani 1 1 d . . .
H4 H 0.7430 0.2002 -0.0368 0.102 Uiso 1 1 calc R . .
C5 C 0.8465(4) 0.1417(4) -0.0472(2) 0.069(2) Uani 1 1 d . . .
H5 H 0.8836 0.1802 -0.0502 0.083 Uiso 1 1 calc R . .
C6 C 0.9097(3) 0.1683(4) 0.1149(3) 0.080(2) Uani 1 1 d . . .
H6 H 0.8851 0.2074 0.1326 0.096 Uiso 1 1 calc R . .
C7 C 0.9457(3) 0.1757(3) 0.0679(3) 0.081(2) Uani 1 1 d . . .
H7 H 0.9483 0.2198 0.0479 0.097 Uiso 1 1 calc R . .
C8 C 0.9768(3) 0.1065(3) 0.0561(2) 0.0529(15) Uani 1 1 d . . .
H8 H 1.0054 0.0947 0.0270 0.063 Uiso 1 1 calc R . .
C9 C 0.9581(2) 0.0584(3) 0.09471(18) 0.0365(11) Uani 1 1 d . . .
H9 H 0.9720 0.0071 0.0966 0.044 Uiso 1 1 calc R . .
C10 C 0.9159(2) 0.0965(3) 0.1306(2) 0.0438(13) Uani 1 1 d . . .
H10 H 0.8952 0.0758 0.1605 0.053 Uiso 1 1 calc R . .
C11 C 0.5395(3) 0.0297(4) 0.0732(2) 0.0673(18) Uani 1 1 d . . .
H11A H 0.5152 -0.0164 0.0848 0.101 Uiso 1 1 calc R . .
H11B H 0.5646 0.0202 0.0410 0.101 Uiso 1 1 calc R . .
H11C H 0.5002 0.0685 0.0680 0.101 Uiso 1 1 calc R . .
C12 C 0.5558(3) 0.0817(3) 0.1824(2) 0.0580(16) Uani 1 1 d . . .
H12A H 0.5162 0.1191 0.1740 0.087 Uiso 1 1 calc R . .
H12B H 0.5901 0.1006 0.2101 0.087 Uiso 1 1 calc R . .
H12C H 0.5314 0.0354 0.1934 0.087 Uiso 1 1 calc R . .
C13 C 0.7356(3) -0.0241(3) 0.21006(17) 0.0486(14) Uani 1 1 d . . .
H13A H 0.6962 -0.0063 0.2328 0.073 Uiso 1 1 calc R . .
H13B H 0.7758 0.0139 0.2076 0.073 Uiso 1 1 calc R . .
H13C H 0.7582 -0.0704 0.2238 0.073 Uiso 1 1 calc R . .
C14 C 0.6215(3) -0.1223(4) 0.1542(3) 0.0714(19) Uani 1 1 d . . .
H14A H 0.6505 -0.1673 0.1642 0.107 Uiso 1 1 calc R . .
H14B H 0.5920 -0.1317 0.1222 0.107 Uiso 1 1 calc R . .
H14C H 0.5863 -0.1093 0.1811 0.107 Uiso 1 1 calc R . .
C15 C 0.5638(3) 0.1856(4) -0.01905(19) 0.084(3) Uani 1 1 d . . .
H15A H 0.5193 0.2123 -0.0341 0.126 Uiso 1 1 calc R . .
H15B H 0.5494 0.1338 -0.0120 0.126 Uiso 1 1 calc R . .
H15C H 0.6057 0.1862 -0.0430 0.126 Uiso 1 1 calc R . .
C16 C 0.5043(3) 0.2577(4) 0.07340(19) 0.0579(17) Uani 1 1 d . . .
H16A H 0.5151 0.2896 0.1033 0.087 Uiso 1 1 calc R . .
H16B H 0.4787 0.2119 0.0841 0.087 Uiso 1 1 calc R . .
H16C H 0.4708 0.2846 0.0487 0.087 Uiso 1 1 calc R . .
C17 C 0.6391(4) 0.3260(4) 0.0251(3) 0.084(2) Uani 1 1 d . . .
H17A H 0.6040 0.3515 0.0006 0.126 Uiso 1 1 calc R . .
H17B H 0.6887 0.3180 0.0096 0.126 Uiso 1 1 calc R . .
H17C H 0.6465 0.3569 0.0558 0.126 Uiso 1 1 calc R . .
C18 C 0.6214(3) 0.2817(4) 0.19555(18) 0.0551(16) Uani 1 1 d . . .
H18A H 0.6378 0.3104 0.2259 0.083 Uiso 1 1 calc R . .
H18B H 0.5869 0.2414 0.2055 0.083 Uiso 1 1 calc R . .
H18C H 0.5943 0.3147 0.1710 0.083 Uiso 1 1 calc R . .
C19 C 0.7666(3) 0.3258(3) 0.1497(2) 0.0573(15) Uani 1 1 d . . .
H19A H 0.7814 0.3521 0.1814 0.086 Uiso 1 1 calc R . .
H19B H 0.7357 0.3590 0.1274 0.086 Uiso 1 1 calc R . .
H19C H 0.8129 0.3105 0.1323 0.086 Uiso 1 1 calc R . .
C20 C 0.7630(3) 0.1904(3) 0.21808(18) 0.0492(14) Uani 1 1 d . . .
H20A H 0.8081 0.1659 0.2043 0.074 Uiso 1 1 calc R . .
H20B H 0.7298 0.1527 0.2331 0.074 Uiso 1 1 calc R . .
H20C H 0.7797 0.2264 0.2445 0.074 Uiso 1 1 calc R . .
C21 C 0.6490(3) -0.1105(4) -0.0112(2) 0.071(2) Uani 1 1 d . . .
H21A H 0.6354 -0.1426 -0.0405 0.107 Uiso 1 1 calc R . .
H21B H 0.6616 -0.0603 -0.0233 0.107 Uiso 1 1 calc R . .
H21C H 0.6053 -0.1075 0.0112 0.107 Uiso 1 1 calc R . .
C22 C 0.6991(4) -0.2426(4) 0.0482(3) 0.086(2) Uani 1 1 d . . .
H22A H 0.6638 -0.2346 0.0759 0.129 Uiso 1 1 calc R . .
H22B H 0.7428 -0.2728 0.0608 0.129 Uiso 1 1 calc R . .
H22C H 0.6721 -0.2688 0.0199 0.129 Uiso 1 1 calc R . .
C23 C 0.8091(3) -0.1765(4) -0.0224(2) 0.074(2) Uani 1 1 d . . .
H23A H 0.8452 -0.2127 -0.0068 0.111 Uiso 1 1 calc R . .
H23B H 0.8371 -0.1316 -0.0322 0.111 Uiso 1 1 calc R . .
H23C H 0.7837 -0.1987 -0.0528 0.111 Uiso 1 1 calc R . .
C24 C 0.8311(4) -0.2245(3) 0.1617(2) 0.0712(19) Uani 1 1 d . . .
H24A H 0.8015 -0.2528 0.1356 0.107 Uiso 1 1 calc R . .
H24B H 0.7971 -0.2086 0.1886 0.107 Uiso 1 1 calc R . .
H24C H 0.8721 -0.2562 0.1766 0.107 Uiso 1 1 calc R . .
C25 C 0.9522(3) -0.1748(4) 0.0895(2) 0.0608(17) Uani 1 1 d . . .
H25A H 0.9933 -0.1980 0.1107 0.091 Uiso 1 1 calc R . .
H25B H 0.9731 -0.1327 0.0706 0.091 Uiso 1 1 calc R . .
H25C H 0.9305 -0.2117 0.0654 0.091 Uiso 1 1 calc R . .
C26 C 0.9288(3) -0.0897(3) 0.18556(18) 0.0462(14) Uani 1 1 d . . .
H26A H 0.9541 -0.1263 0.2084 0.069 Uiso 1 1 calc R . .
H26B H 0.8927 -0.0598 0.2048 0.069 Uiso 1 1 calc R . .
H26C H 0.9676 -0.0568 0.1713 0.069 Uiso 1 1 calc R . .
C28 C 0.7501(4) 0.4018(6) 0.8558(4) 0.059(4) Uani 0.62(3) 1 d PGU C 1
H28 H 0.7039 0.4126 0.8725 0.071 Uiso 0.62(3) 1 calc PR C 1
C29 C 0.8007(6) 0.3457(5) 0.8683(3) 0.109(9) Uani 0.62(3) 1 d PG C 1
H29 H 0.7959 0.3108 0.8953 0.131 Uiso 0.62(3) 1 calc PR C 1
C30 C 0.8594(4) 0.3489(5) 0.8353(4) 0.085(8) Uani 0.62(3) 1 d PG C 1
H30 H 0.9026 0.3165 0.8352 0.102 Uiso 0.62(3) 1 calc PR C 1
C31 C 0.8450(6) 0.4068(6) 0.8023(3) 0.051(4) Uani 0.62(3) 1 d PG C 1
H31 H 0.8765 0.4218 0.7753 0.061 Uiso 0.62(3) 1 calc PR C 1
C32 C 0.7775(6) 0.4395(4) 0.8150(4) 0.045(4) Uani 0.62(3) 1 d PG C 1
H32 H 0.7538 0.4812 0.7984 0.053 Uiso 0.62(3) 1 calc PR C 1
C60 C 0.8383(6) 0.3389(4) 0.8583(4) 0.037(6) Uani 0.38(3) 1 d PG A 2
H60 H 0.8612 0.2980 0.8763 0.044 Uiso 0.38(3) 1 calc PR C 2
C62 C 0.8126(7) 0.4324(4) 0.8054(3) 0.051(9) Uani 0.38(3) 1 d PG A 2
H62 H 0.8175 0.4685 0.7791 0.061 Uiso 0.38(3) 1 calc PR C 2
C64 C 0.7701(6) 0.3671(6) 0.8725(3) 0.057(7) Uani 0.38(3) 1 d PG A 2
H64 H 0.7397 0.3511 0.8998 0.068 Uiso 0.38(3) 1 calc PR C 2
C61 C 0.8728(4) 0.3693(7) 0.8186(4) 0.076(10) Uani 0.38(3) 1 d PG A 2
H61 H 0.9195 0.3566 0.8031 0.091 Uiso 0.38(3) 1 calc PR C 2
C63 C 0.7539(5) 0.4283(5) 0.8361(4) 0.046(6) Uani 0.38(3) 1 d PGU A 2
H63 H 0.7096 0.4592 0.8349 0.055 Uiso 0.38(3) 1 calc PR C 2

loop_
_atom_site_aniso_label
_atom_site_aniso_U_11
_atom_site_aniso_U_22
_atom_site_aniso_U_33
_atom_site_aniso_U_23
_atom_site_aniso_U_13
_atom_site_aniso_U_12
Gd1 0.02590(12) 0.03164(16) 0.03247(12) 0.01153(10) 0.01064(8) 0.00656(9)
K1 0.0350(5) 0.0332(7) 0.0349(5) 0.0056(4) -0.0035(4) -0.0054(4)
K2 0.0864(9) 0.0288(7) 0.0454(6) 0.0021(5) -0.0191(6) -0.0057(6)
O1 0.052(4) 0.057(7) 0.067(6) -0.012(4) -0.005(4) -0.002(4)
O2 0.060(5) 0.056(7) 0.043(5) -0.005(4) -0.010(4) -0.007(4)
O3 0.047(4) 0.043(7) 0.032(6) 0.000(5) 0.016(5) -0.008(4)
O4 0.075(6) 0.062(6) 0.033(4) 0.020(4) -0.007(4) -0.027(5)
O5 0.050(4) 0.044(5) 0.071(5) -0.010(4) 0.009(4) -0.009(3)
O6 0.042(5) 0.046(6) 0.060(7) 0.016(4) -0.007(5) -0.009(4)
C35 0.040(7) 0.062(17) 0.045(9) -0.019(10) -0.005(5) -0.002(9)
C36 0.048(10) 0.026(7) 0.056(8) 0.009(6) -0.011(8) -0.009(8)
C37 0.074(9) 0.044(8) 0.060(8) -0.005(6) -0.012(7) 0.008(6)
C38 0.067(10) 0.090(15) 0.063(9) 0.033(9) 0.001(8) -0.014(10)
C39 0.059(6) 0.041(7) 0.057(6) 0.009(5) -0.001(5) 0.000(5)
C40 0.042(7) 0.034(6) 0.060(7) -0.003(5) 0.000(6) 0.008(6)
C41 0.055(7) 0.036(8) 0.100(12) 0.013(7) -0.011(7) 0.003(6)
C42 0.069(11) 0.032(8) 0.094(10) -0.003(6) 0.032(9) 0.012(8)
C43 0.069(8) 0.052(9) 0.048(7) 0.005(6) -0.002(6) -0.018(6)
C45 0.053(7) 0.053(10) 0.054(12) 0.000(11) 0.023(11) -0.010(6)
O23 0.045(7) 0.054(16) 0.047(9) -0.028(9) -0.008(6) 0.002(9)
O22 0.053(6) 0.043(8) 0.023(6) 0.005(5) 0.008(5) -0.015(5)
O33 0.059(7) 0.052(10) 0.062(9) -0.008(6) 0.012(6) -0.019(6)
O55 0.074(8) 0.029(6) 0.077(7) 0.019(5) -0.035(7) 0.003(5)
O44 0.046(6) 0.048(7) 0.102(8) -0.023(6) -0.029(6) 0.013(5)
O66 0.056(8) 0.076(10) 0.026(7) 0.016(7) -0.003(6) -0.017(6)
C67 0.049(9) 0.045(8) 0.048(7) 0.019(6) -0.006(7) 0.025(8)
C68 0.091(13) 0.046(12) 0.061(11) 0.014(9) -0.041(10) -0.011(10)
C69 0.074(11) 0.084(15) 0.041(9) 0.010(8) -0.006(8) -0.025(10)
C70 0.12(2) 0.12(4) 0.040(11) -0.029(17) 0.055(13) -0.05(2)
C71 0.039(11) 0.091(17) 0.14(2) -0.067(15) -0.023(12) 0.016(12)
C72 0.061(10) 0.046(13) 0.052(12) -0.031(12) 0.037(11) -0.027(8)
C73 0.051(9) 0.034(7) 0.048(7) -0.004(5) 0.006(7) -0.025(7)
C74 0.057(10) 0.009(8) 0.076(11) 0.007(7) -0.022(8) -0.004(6)
C75 0.042(11) 0.027(9) 0.072(11) 0.006(7) 0.009(10) -0.010(9)
C76 0.035(6) 0.063(10) 0.049(7) -0.017(6) 0.003(5) -0.004(6)
C44 0.123(7) 0.076(7) 0.067(5) 0.034(4) -0.030(5) -0.036(6)
C46 0.139(7) 0.088(7) 0.064(5) -0.018(5) -0.012(5) 0.015(6)
C58 0.106(7) 0.128(10) 0.085(6) 0.030(6) 0.023(5) -0.052(7)
O7 0.081(6) 0.065(7) 0.047(4) 0.023(4) -0.005(4) 0.024(5)
O8 0.048(4) 0.092(7) 0.065(5) 0.026(4) 0.013(4) -0.011(4)
O9 0.060(4) 0.084(6) 0.028(3) 0.019(3) 0.005(3) 0.031(4)
O10 0.053(5) 0.046(6) 0.043(4) 0.019(3) -0.008(3) -0.017(4)
O11 0.054(4) 0.062(7) 0.040(4) -0.008(4) 0.021(3) -0.011(4)
O12 0.056(6) 0.117(9) 0.109(8) 0.064(7) -0.020(6) 0.017(5)
C47 0.024(5) 0.163(16) 0.075(9) 0.043(9) 0.018(5) 0.036(7)
C48 0.068(10) 0.102(16) 0.109(13) -0.032(11) -0.007(9) 0.017(10)
C49 0.060(9) 0.083(10) 0.051(8) 0.037(7) 0.002(7) 0.031(7)
C50 0.071(12) 0.061(12) 0.083(12) 0.045(9) -0.015(9) -0.008(8)
C51 0.054(9) 0.092(12) 0.040(5) -0.009(6) 0.009(5) -0.039(9)
C52 0.048(7) 0.053(10) 0.041(6) -0.002(7) 0.008(5) -0.013(7)
C53 0.037(6) 0.073(10) 0.058(7) -0.005(6) 0.015(5) 0.000(6)
C54 0.035(6) 0.061(8) 0.068(7) -0.002(6) -0.002(5) 0.011(5)
C55 0.039(6) 0.113(12) 0.163(14) 0.099(11) 0.027(8) 0.042(7)
C56 0.095(8) 0.039(6) 0.056(6) 0.007(5) -0.012(6) 0.020(6)
C57 0.105(15) 0.046(11) 0.052(7) 0.010(7) -0.001(9) -0.004(10)
O50 0.024(6) 0.111(17) 0.106(13) -0.051(12) -0.004(7) -0.007(8)
O51 0.122(14) 0.057(9) 0.119(14) 0.026(9) -0.096(12) -0.009(9)
O52 0.092(12) 0.109(14) 0.039(6) 0.033(7) -0.025(6) -0.068(10)
O53 0.055(7) 0.097(12) 0.049(7) 0.011(7) -0.006(6) 0.003(7)
O54 0.077(9) 0.052(8) 0.040(7) 0.013(6) -0.019(7) 0.002(6)
O56 0.038(8) 0.111(14) 0.028(5) -0.007(6) -0.002(5) -0.030(9)
C77 0.024(6) 0.051(9) 0.040(7) 0.024(7) -0.004(5) 0.000(6)
C78 0.080(14) 0.14(2) 0.040(9) -0.005(10) 0.006(9) 0.090(14)
C79 0.063(9) 0.095(11) 0.073(9) -0.002(8) 0.012(8) -0.022(8)
C80 0.11(3) 0.06(2) 0.071(15) 0.039(14) -0.015(17) -0.004(17)
C81 0.022(8) 0.082(16) 0.118(16) 0.079(13) -0.023(9) -0.024(9)
C82 0.051(13) 0.075(16) 0.069(11) 0.040(10) -0.010(9) -0.039(11)
C83 0.042(13) 0.035(11) 0.057(12) -0.005(8) -0.012(10) -0.015(10)
C84 0.057(14) 0.11(3) 0.11(2) -0.07(2) 0.046(15) -0.032(14)
C85 0.045(8) 0.055(10) 0.055(9) -0.011(7) 0.020(7) -0.027(8)
C86 0.011(9) 0.21(4) 0.27(5) -0.22(4) 0.006(15) 0.004(14)
C87 0.061(9) 0.067(10) 0.078(9) 0.008(8) -0.022(8) -0.008(8)
Si1 0.0282(6) 0.0467(9) 0.0207(5) 0.0010(5) 0.0009(5) 0.0107(5)
Si2 0.0220(6) 0.0604(11) 0.0404(7) 0.0003(7) 0.0042(5) 0.0006(6)
Si3 0.0293(6) 0.0459(10) 0.0446(7) 0.0057(6) 0.0114(5) -0.0071(6)
Si4 0.0233(6) 0.0334(8) 0.0248(6) 0.0037(5) -0.0020(4) -0.0054(5)
Si5 0.0460(8) 0.0749(13) 0.0289(7) 0.0002(7) -0.0020(6) 0.0306(8)
Si6 0.0344(7) 0.0501(10) 0.0243(6) -0.0038(6) 0.0019(5) 0.0089(6)
Si7 0.0373(8) 0.0636(12) 0.0539(9) -0.0223(8) -0.0072(6) -0.0075(7)
Si8 0.0459(7) 0.0321(9) 0.0266(6) 0.0064(5) 0.0009(5) 0.0062(6)
C1 0.060(3) 0.067(4) 0.042(3) 0.025(3) 0.030(2) 0.032(3)
C2 0.066(4) 0.078(5) 0.021(2) 0.008(2) 0.006(2) 0.034(3)
C3 0.066(4) 0.133(8) 0.024(3) 0.017(3) 0.013(2) 0.052(4)
C4 0.107(5) 0.108(7) 0.042(3) 0.050(4) 0.044(3) 0.077(5)
C5 0.089(4) 0.065(5) 0.057(3) 0.037(3) 0.050(3) 0.046(4)
C6 0.039(3) 0.053(5) 0.147(7) -0.046(5) 0.004(4) -0.008(3)
C7 0.039(3) 0.031(4) 0.174(8) 0.020(4) 0.018(4) -0.014(3)
C8 0.029(2) 0.045(4) 0.086(4) 0.016(3) 0.021(3) 0.004(2)
C9 0.022(2) 0.036(3) 0.051(3) -0.007(2) 0.0034(19) -0.0031(19)
C10 0.025(2) 0.056(4) 0.051(3) -0.021(3) 0.003(2) -0.005(2)
C11 0.032(3) 0.100(6) 0.069(4) -0.004(4) -0.005(3) 0.000(3)
C12 0.034(3) 0.076(5) 0.066(4) 0.005(3) 0.022(2) 0.004(3)
C13 0.048(3) 0.063(4) 0.036(3) 0.010(2) 0.013(2) 0.003(3)
C14 0.056(4) 0.059(5) 0.102(5) -0.010(4) 0.035(3) -0.023(3)
C15 0.070(4) 0.146(7) 0.033(3) -0.017(3) -0.016(3) 0.069(4)
C16 0.047(3) 0.083(5) 0.043(3) -0.022(3) -0.011(2) 0.031(3)
C17 0.085(5) 0.095(6) 0.073(4) 0.045(4) 0.012(4) 0.031(4)
C18 0.046(3) 0.085(5) 0.034(3) -0.016(3) 0.002(2) 0.015(3)
C19 0.070(4) 0.046(4) 0.057(3) -0.011(3) 0.015(3) 0.002(3)
C20 0.042(3) 0.069(4) 0.036(3) -0.009(3) -0.006(2) 0.011(3)
C21 0.033(3) 0.126(6) 0.054(3) -0.039(4) -0.009(2) -0.007(3)
C22 0.069(4) 0.075(6) 0.115(6) -0.032(4) 0.011(4) -0.029(4)
C23 0.050(3) 0.110(6) 0.061(4) -0.037(4) -0.005(3) 0.010(3)
C24 0.134(6) 0.045(4) 0.035(3) 0.013(3) 0.005(3) -0.009(4)
C25 0.071(4) 0.070(5) 0.041(3) 0.005(3) 0.003(3) 0.038(3)
C26 0.038(3) 0.066(4) 0.034(2) 0.004(2) -0.010(2) 0.017(2)
C28 0.072(6) 0.075(9) 0.031(6) -0.017(6) -0.005(5) -0.007(6)
C29 0.19(3) 0.097(15) 0.036(8) 0.020(9) -0.045(12) -0.091(16)
C30 0.043(8) 0.076(14) 0.132(18) -0.055(12) -0.040(12) 0.012(9)
C31 0.050(9) 0.061(13) 0.040(7) -0.004(6) -0.013(6) -0.018(8)
C32 0.052(10) 0.035(6) 0.046(7) 0.000(5) -0.019(6) -0.011(6)
C60 0.044(13) 0.003(8) 0.062(14) 0.003(8) -0.014(9) -0.005(7)
C62 0.06(2) 0.033(14) 0.055(14) 0.026(11) -0.044(12) -0.015(12)
C64 0.045(11) 0.08(2) 0.046(12) -0.005(12) -0.005(8) -0.024(12)
C61 0.082(16) 0.11(3) 0.032(12) -0.029(13) 0.011(10) -0.082(15)
C63 0.048(8) 0.037(9) 0.051(10) 0.013(7) -0.012(7) 0.005(6)

loop_
_atom_type_symbol
_atom_type_description
_atom_type_scat_dispersion_real
_atom_type_scat_dispersion_imag
_atom_type_scat_source
C C 0.0033 0.0016 'International Tables Vol C Tables 4.2.6.8 and 6.1.1.4'
H H 0.0000 0.0000 'International Tables Vol C Tables 4.2.6.8 and 6.1.1.4'
O O 0.0106 0.0060 'International Tables Vol C Tables 4.2.6.8 and 6.1.1.4'
Si Si 0.0817 0.0704 'International Tables Vol C Tables 4.2.6.8 and 6.1.1.4'
K K 0.2009 0.2494 'International Tables Vol C Tables 4.2.6.8 and 6.1.1.4'
Gd Gd -0.1653 3.9035 'International Tables Vol C Tables 4.2.6.8 and 6.1.1.4'

loop_
_geom_angle_atom_site_label_1
_geom_angle_atom_site_label_2
_geom_angle_atom_site_label_3
_geom_angle
C10 Gd1 C3 178.91(17)
C10 Gd1 C7 49.8(2)
C3 Gd1 C7 129.4(3)
C10 Gd1 C9 30.29(14)
C3 Gd1 C9 148.80(15)
C7 Gd1 C9 49.23(18)
C10 Gd1 C1 128.13(16)
C3 Gd1 C1 50.82(17)
C7 Gd1 C1 93.6(2)
C9 Gd1 C1 99.17(15)
C10 Gd1 C2 148.51(15)
C3 Gd1 C2 30.79(16)
C7 Gd1 C2 124.1(2)
C9 Gd1 C2 118.86(15)
C1 Gd1 C2 30.51(18)
C10 Gd1 C5 129.2(2)
C3 Gd1 C5 49.9(2)
C7 Gd1 C5 80.8(3)
C9 Gd1 C5 110.16(17)
C1 Gd1 C5 30.62(17)
C2 Gd1 C5 49.9(2)
C10 Gd1 C6 29.30(19)
C3 Gd1 C6 150.5(3)
C7 Gd1 C6 30.6(2)
C9 Gd1 C6 48.87(18)
C1 Gd1 C6 124.0(2)
C2 Gd1 C6 154.5(2)
C5 Gd1 C6 109.0(3)
C10 Gd1 C8 50.04(17)
C3 Gd1 C8 128.88(19)
C7 Gd1 C8 30.12(17)
C9 Gd1 C8 29.81(15)
C1 Gd1 C8 79.50(19)
C2 Gd1 C8 107.42(18)
C5 Gd1 C8 81.92(19)
C6 Gd1 C8 49.77(19)
C10 Gd1 C4 149.0(3)
C3 Gd1 C4 30.5(2)
C7 Gd1 C4 100.5(3)
C9 Gd1 C4 139.78(19)
C1 Gd1 C4 50.94(16)
C2 Gd1 C4 50.6(2)
C5 Gd1 C4 30.22(17)
C6 Gd1 C4 120.5(3)
C8 Gd1 C4 110.4(2)
C10 Gd1 Si4 84.39(13)
C3 Gd1 Si4 96.08(19)
C7 Gd1 Si4 130.04(16)
C9 Gd1 Si4 81.49(11)
C1 Gd1 Si4 103.16(14)
C2 Gd1 Si4 83.11(14)
C5 Gd1 Si4 131.95(16)
C6 Gd1 Si4 112.60(19)
C8 Gd1 Si4 107.62(12)
C4 Gd1 Si4 126.6(2)
C10 Gd1 Si1 96.18(10)
C3 Gd1 Si1 84.76(12)
C7 Gd1 Si1 107.24(16)
C9 Gd1 Si1 126.42(10)
C1 Gd1 Si1 133.08(12)
C2 Gd1 Si1 113.58(11)
C5 Gd1 Si1 111.21(11)
C6 Gd1 Si1 85.98(14)
C8 Gd1 Si1 135.14(14)
C4 Gd1 Si1 83.58(12)
Si4 Gd1 Si1 94.84(4)
O51 K1 O10 134.4(4)
O51 K1 O8 90.6(5)
O10 K1 O8 117.4(3)
O51 K1 O53 115.4(6)
O10 K1 O53 94.2(3)
O8 K1 O53 25.4(3)
O51 K1 O12 24.9(4)
O10 K1 O12 112.1(3)
O8 K1 O12 114.2(3)
O53 K1 O12 137.5(3)
O51 K1 O50 60.5(7)
O10 K1 O50 76.4(5)
O8 K1 O50 140.8(4)
O53 K1 O50 150.2(4)
O12 K1 O50 36.1(5)
O51 K1 O9 139.7(4)
O10 K1 O9 60.3(3)
O8 K1 O9 58.0(2)
O53 K1 O9 34.0(3)
O12 K1 O9 148.2(3)
O50 K1 O9 128.4(5)
O51 K1 O56 119.1(5)
O10 K1 O56 18.5(3)
O8 K1 O56 134.6(4)
O53 K1 O56 112.5(5)
O12 K1 O56 95.2(4)
O50 K1 O56 59.1(6)
O9 K1 O56 78.6(4)
O51 K1 O52 59.8(6)
O10 K1 O52 136.4(4)
O8 K1 O52 31.0(4)
O53 K1 O52 55.6(5)
O12 K1 O52 83.2(4)
O50 K1 O52 113.1(5)
O9 K1 O52 84.9(4)
O56 K1 O52 145.6(4)
O51 K1 O7 35.6(5)
O10 K1 O7 140.9(2)
O8 K1 O7 55.8(2)
O53 K1 O7 80.0(3)
O12 K1 O7 58.4(3)
O50 K1 O7 89.7(5)
O9 K1 O7 106.3(2)
O56 K1 O7 138.0(3)
O52 K1 O7 24.8(4)
O51 K1 C29 116.8(4)
O10 K1 C29 88.56(19)
O8 K1 C29 109.3(3)
O53 K1 C29 100.4(3)
O12 K1 C29 112.6(3)
O50 K1 C29 107.5(4)
O9 K1 C29 98.5(3)
O56 K1 C29 88.1(2)
O52 K1 C29 124.3(3)
O7 K1 C29 130.5(2)
O51 K1 C30 117.5(3)
O10 K1 C30 101.9(3)
O8 K1 C30 83.0(3)
O53 K1 C30 76.9(3)
O12 K1 C30 125.6(3)
O50 K1 C30 132.5(3)
O9 K1 C30 85.6(2)
O56 K1 C30 108.0(3)
O52 K1 C30 100.5(3)
O7 K1 C30 114.0(3)
C29 K1 C30 26.32(10)
O33 K2 O1 129.0(4)
O33 K2 O44 62.3(4)
O1 K2 O44 134.2(3)
O33 K2 O5 148.7(3)
O1 K2 O5 62.7(3)
O44 K2 O5 88.8(3)
O33 K2 O2 73.1(4)
O1 K2 O2 61.1(3)
O44 K2 O2 128.0(3)
O5 K2 O2 123.5(3)
O33 K2 O4 92.6(4)
O1 K2 O4 115.3(3)
O44 K2 O4 30.2(3)
O5 K2 O4 59.3(2)
O2 K2 O4 149.1(2)
O33 K2 O22 62.0(4)
O1 K2 O22 68.8(3)
O44 K2 O22 113.9(4)
O5 K2 O22 128.1(3)
O2 K2 O22 14.1(2)
O4 K2 O22 136.3(3)
O33 K2 O3 14.0(4)
O1 K2 O3 116.7(3)
O44 K2 O3 75.2(4)
O5 K2 O3 155.8(3)
O2 K2 O3 59.1(3)
O4 K2 O3 105.3(3)
O22 K2 O3 48.5(3)
O33 K2 O55 121.5(4)
O1 K2 O55 87.8(3)
O44 K2 O55 59.9(4)
O5 K2 O55 29.0(3)
O2 K2 O55 142.8(3)
O4 K2 O55 30.4(3)
O22 K2 O55 139.1(3)
O3 K2 O55 132.7(3)
O33 K2 C62 114.1(4)
O1 K2 C62 108.5(3)
O44 K2 C62 100.7(3)
O5 K2 C62 81.2(2)
O2 K2 C62 122.0(2)
O4 K2 C62 88.7(2)
O22 K2 C62 133.1(3)
O3 K2 C62 119.2(3)
O55 K2 C62 85.3(2)
O33 K2 C61 124.1(3)
O1 K2 C61 83.0(3)
O44 K2 C61 131.1(3)
O5 K2 C61 83.3(3)
O2 K2 C61 95.3(3)
O4 K2 C61 115.1(3)
O22 K2 C61 108.6(4)
O3 K2 C61 120.9(3)
O55 K2 C61 100.8(3)
C62 K2 C61 30.48(11)
O33 K2 C60 100.0(4)
O1 K2 C60 92.2(3)
O44 K2 C60 132.3(3)
O5 K2 C60 108.9(3)
O2 K2 C60 78.8(2)
O4 K2 C60 131.4(2)
O22 K2 C60 89.9(3)
O3 K2 C60 95.3(3)
O55 K2 C60 125.3(3)
C62 K2 C60 43.36(15)
C61 K2 C60 25.74(9)
C35 O1 C46 109.4(11)
C35 O1 K2 113.5(12)
C46 O1 K2 114.0(5)
C37 O2 C36 110.0(10)
C37 O2 K2 119.0(8)
C36 O2 K2 114.5(8)
C38 O3 C39 111.0(11)
C38 O3 K2 112.1(10)
C39 O3 K2 114.2(7)
C43 O4 C42 114.1(10)
C43 O4 K2 110.1(8)
C42 O4 K2 109.5(8)
C45 O5 C44 106.4(10)
C45 O5 K2 113.0(8)
C44 O5 K2 125.2(6)
C40 O6 C41 118.1(14)
C40 O6 K2 117.5(9)
C41 O6 K2 112.4(9)
O1 C35 C36 108.4(13)
O2 C36 C35 104.2(13)
O2 C37 C38 108.2(11)
O3 C38 C37 107.4(12)
O3 C39 C40 106.1(9)
O6 C40 C39 113.1(12)
C42 C41 O6 112.4(14)
C41 C42 O4 112.0(14)
O4 C43 C44 112.0(9)
C46 C45 O5 120.4(13)
C75 O23 C76 110.1(17)
C75 O23 K2 122.3(15)
C76 O23 K2 122.3(16)
C74 O22 C73 116.9(14)
C74 O22 K2 113.0(9)
C73 O22 K2 100.4(11)
C72 O33 C71 102.2(19)
C72 O33 K2 128.2(13)
C71 O33 K2 125.7(16)
C44 O55 C68 110.7(14)
C44 O55 K2 132.2(8)
C68 O55 K2 111.5(12)
C70 O44 C67 107.6(19)
C70 O44 K2 101.3(19)
C67 O44 K2 109.3(10)
C46 O66 C69 111.0(13)
C46 O66 K2 94.6(9)
C69 O66 K2 107.2(12)
C68 C67 O44 100.8(15)
O55 C68 C67 112.6(16)
O66 C69 C44 103.7(13)
O44 C70 C71 114(3)
O33 C71 C70 100(2)
O33 C71 K2 36.2(11)
C70 C71 K2 65.2(14)
O33 C72 C73 107.7(14)
O22 C73 C72 109.3(14)
O22 C74 C75 112.3(13)
O23 C75 C74 107.0(19)
O23 C76 C46 99.2(13)
O55 C44 O5 66.9(7)
O55 C44 C69 112.0(11)
O5 C44 C69 45.5(7)
O55 C44 C43 38.1(7)
O5 C44 C43 97.9(8)
C69 C44 C43 134.6(10)
O66 C46 C45 23.4(6)
O66 C46 C76 106.5(9)
C45 C46 C76 126.4(11)
O66 C46 O1 80.3(8)
C45 C46 O1 102.8(9)
C76 C46 O1 51.8(6)
O52 C58 O8 75.5(10)
O52 C58 C57 48.5(11)
O8 C58 C57 116.8(11)
O52 C58 C79 110.5(15)
O8 C58 C79 38.1(9)
C57 C58 C79 154.8(14)
C57 O7 C56 126.4(13)
C57 O7 K1 105.7(9)
C56 O7 K1 106.9(6)
C58 O8 C47 115.5(10)
C58 O8 K1 120.8(7)
C47 O8 K1 123.3(8)
C48 O9 C49 119.8(12)
C48 O9 K1 125.8(11)
C49 O9 K1 102.3(7)
C51 O10 C50 120.9(12)
C51 O10 K1 124.5(9)
C50 O10 K1 114.6(9)
C52 O11 C53 113.2(11)
C52 O11 K1 104.2(7)
C53 O11 K1 111.7(8)
C54 O12 C55 110.2(10)
C54 O12 K1 127.1(8)
C55 O12 K1 117.3(8)
O8 C47 C48 116.1(12)
O9 C48 C47 112.2(15)
C50 C49 O9 127.0(15)
C49 C50 O10 116.4(15)
O10 C51 C52 107.7(12)
O11 C52 C51 112.4(11)
O11 C53 C54 107.3(10)
O12 C54 C53 109.7(10)
C56 C55 O12 122.8(12)
C55 C56 O7 133.7(12)
C58 C57 O7 114.4(17)
C86 O50 C84 109(2)
C86 O50 K1 109.0(14)
C84 O50 K1 110.2(15)
C81 O51 C87 127.2(16)
C81 O51 K1 118.1(13)
C87 O51 K1 113.0(16)
C58 O52 C80 108(2)
C58 O52 K1 121.9(9)
C80 O52 K1 102.6(15)
C77 O53 C79 127.0(19)
C77 O53 K1 116.5(11)
C79 O53 K1 113.8(15)
C78 O54 C83 130(2)
C78 O54 K1 111.5(13)
C83 O54 K1 104.5(13)
C85 O56 C82 112(2)
C85 O56 K1 121.3(14)
C82 O56 K1 118.0(14)
O53 C77 C78 123.1(15)
O53 C77 K1 46.5(10)
C78 C77 K1 82.9(9)
O54 C78 C77 112.1(16)
O53 C79 C58 124(2)
C81 C80 O52 122(3)
C80 C81 O51 121(2)
C83 C82 O56 118(2)
C82 C83 O54 141(3)
O50 C84 C85 111(2)
O56 C85 C84 107.7(17)
O50 C86 C87 102(2)
O50 C86 K1 50.1(9)
C87 C86 K1 78.5(12)
O51 C87 C86 118(2)
Si6 Si1 Si5 103.02(7)
Si6 Si1 Si2 104.79(7)
Si5 Si1 Si2 104.12(7)
Si6 Si1 Gd1 118.14(6)
Si5 Si1 Gd1 121.35(5)
Si2 Si1 Gd1 103.48(6)
C11 Si2 C12 104.2(3)
C11 Si2 Si3 106.6(2)
C12 Si2 Si3 105.60(19)
C11 Si2 Si1 111.2(2)
C12 Si2 Si1 115.7(2)
Si3 Si2 Si1 112.69(6)
C13 Si3 C14 104.9(3)
C13 Si3 Si2 106.82(19)
C14 Si3 Si2 105.9(2)
C13 Si3 Si4 110.62(16)
C14 Si3 Si4 115.1(2)
Si2 Si3 Si4 112.92(7)
Si8 Si4 Si7 101.42(8)
Si8 Si4 Si3 102.88(6)
Si7 Si4 Si3 107.00(7)
Si8 Si4 Gd1 123.40(5)
Si7 Si4 Gd1 117.18(6)
Si3 Si4 Gd1 103.27(6)
C16 Si5 C17 104.4(3)
C16 Si5 C15 103.3(2)
C17 Si5 C15 106.9(3)
C16 Si5 Si1 116.40(18)
C17 Si5 Si1 110.4(2)
C15 Si5 Si1 114.5(2)
C20 Si6 C19 106.5(3)
C20 Si6 C18 105.6(2)
C19 Si6 C18 102.8(3)
C20 Si6 Si1 111.94(18)
C19 Si6 Si1 111.89(18)
C18 Si6 Si1 117.15(17)
C22 Si7 C21 103.8(3)
C22 Si7 C23 104.0(3)
C21 Si7 C23 108.0(3)
C22 Si7 Si4 118.9(2)
C21 Si7 Si4 111.4(2)
C23 Si7 Si4 110.1(2)
C24 Si8 C25 107.0(3)
C24 Si8 C26 105.6(2)
C25 Si8 C26 104.2(2)
C24 Si8 Si4 114.2(2)
C25 Si8 Si4 110.94(17)
C26 Si8 Si4 114.08(17)
C2 C1 C5 106.4(5)
C2 C1 Gd1 74.9(3)
C5 C1 Gd1 75.0(3)
C1 C2 C3 108.4(6)
C1 C2 Gd1 74.6(3)
C3 C2 Gd1 74.3(3)
C4 C3 C2 108.4(6)
C4 C3 Gd1 75.7(4)
C2 C3 Gd1 74.9(3)
C5 C4 C3 106.7(6)
C5 C4 Gd1 74.5(3)
C3 C4 Gd1 73.8(3)
C4 C5 C1 110.1(6)
C4 C5 Gd1 75.3(3)
C1 C5 Gd1 74.4(3)
C10 C6 C7 108.7(6)
C10 C6 Gd1 74.6(3)
C7 C6 Gd1 74.1(4)
C8 C7 C6 107.5(6)
C8 C7 Gd1 75.6(3)
C6 C7 Gd1 75.3(3)
C9 C8 C7 106.8(5)
C9 C8 Gd1 74.4(3)
C7 C8 Gd1 74.2(3)
C8 C9 C10 109.5(5)
C8 C9 Gd1 75.8(3)
C10 C9 Gd1 74.8(3)
C6 C10 C9 107.4(5)
C6 C10 Gd1 76.1(4)
C9 C10 Gd1 74.9(3)
C32 C28 C29 108.0
C32 C28 K1 78.3(3)
C29 C28 K1 75.2(3)
C32 C28 K2 75.3(3)
C29 C28 K2 76.4(3)
K1 C28 K2 132.4(2)
C28 C29 C30 108.0
C28 C29 K1 78.7(3)
C30 C29 K1 77.0(3)
C28 C29 K2 78.3(3)
C30 C29 K2 74.6(3)
K1 C29 K2 135.3(3)
C31 C30 C29 108.0
C31 C30 K1 78.8(2)
C29 C30 K1 76.7(3)
C31 C30 K2 76.3(3)
C29 C30 K2 79.7(3)
K1 C30 K2 138.1(3)
C32 C31 C30 108.0
C32 C31 K2 79.3(4)
C30 C31 K2 77.6(2)
C32 C31 K1 78.1(3)
C30 C31 K1 75.1(3)
K2 C31 K1 136.7(2)
C31 C32 C28 108.0
C31 C32 K1 76.1(3)
C28 C32 K1 75.9(3)
C31 C32 K2 74.9(3)
C28 C32 K2 79.2(3)
K1 C32 K2 133.2(2)
C61 C60 C64 119.1
C61 C60 K2 76.8(3)
C64 C60 K2 81.4(4)
C61 C60 K1 80.1(3)
C64 C60 K1 77.8(3)
K2 C60 K1 135.9(3)
C63 C62 C61 110.5
C63 C62 K2 82.6(3)
C61 C62 K2 75.9(3)
C63 C62 K1 76.3(3)
C61 C62 K1 76.6(3)
K2 C62 K1 136.5(2)
C60 C64 C63 104.3
C60 C64 K1 76.8(3)
C63 C64 K1 75.6(2)
C60 C64 K2 73.0(3)
C63 C64 K2 75.6(3)
K1 C64 K2 130.9(2)
C60 C61 C62 98.5
C60 C61 K2 77.4(3)
C62 C61 K2 73.6(3)
C60 C61 K1 75.1(3)
C62 C61 K1 74.3(3)
K2 C61 K1 133.5(2)
C62 C63 C64 107.6
C62 C63 K1 78.9(3)
C64 C63 K1 76.8(3)
C62 C63 K2 72.2(3)
C64 C63 K2 77.0(2)
K1 C63 K2 132.4(2)

loop_
_geom_bond_atom_site_label_1
_geom_bond_atom_site_label_2
_geom_bond_distance
Gd1 C10 2.666(5)
Gd1 C3 2.667(6)
Gd1 C7 2.667(6)
Gd1 C9 2.668(4)
Gd1 C1 2.673(5)
Gd1 C2 2.676(5)
Gd1 C5 2.681(5)
Gd1 C6 2.683(6)
Gd1 C8 2.685(5)
Gd1 C4 2.692(5)
Gd1 Si4 3.0179(14)
Gd1 Si1 3.0374(13)
K1 O51 2.739(12)
K1 O10 2.741(7)
K1 O8 2.790(8)
K1 O53 2.857(13)
K1 O12 2.861(9)
K1 O50 2.865(13)
K1 O9 2.867(6)
K1 O56 2.916(16)
K1 O52 2.932(11)
K1 O7 2.964(7)
K1 C29 2.998(6)
K1 C30 3.002(7)
K2 O33 2.556(13)
K2 O1 2.679(8)
K2 O44 2.749(9)
K2 O5 2.764(7)
K2 O2 2.788(10)
K2 O4 2.957(9)
K2 O22 2.958(12)
K2 O3 2.965(9)
K2 O55 2.966(11)
K2 C62 2.968(6)
K2 C61 3.000(8)
K2 C60 3.007(7)
O1 C35 1.28(3)
O1 C46 1.581(12)
O2 C37 1.403(15)
O2 C36 1.448(16)
O3 C38 1.40(2)
O3 C39 1.402(14)
O4 C43 1.390(13)
O4 C42 1.471(16)
O5 C45 1.44(2)
O5 C44 1.462(10)
O6 C40 1.313(19)
O6 C41 1.424(19)
C35 C36 1.60(3)
C37 C38 1.584(18)
C39 C40 1.492(17)
C41 C42 1.39(2)
C43 C44 1.691(15)
C45 C46 1.42(2)
O23 C75 1.30(4)
O23 C76 1.45(3)
O22 C74 1.411(19)
O22 C73 1.455(19)
O33 C72 1.33(2)
O33 C71 1.35(2)
O55 C44 1.106(12)
O55 C68 1.39(2)
O44 C70 1.20(3)
O44 C67 1.54(2)
O66 C46 1.40(2)
O66 C69 1.422(18)
C67 C68 1.53(3)
C69 C44 1.63(2)
C70 C71 1.73(4)
C72 C73 1.65(3)
C74 C75 1.47(2)
C76 C46 1.527(14)
C58 O52 1.147(16)
C58 O8 1.350(11)
C58 C57 1.382(18)
C58 C79 1.46(3)
O7 C57 1.39(2)
O7 C56 1.481(17)
O8 C47 1.432(16)
O9 C48 1.302(19)
O9 C49 1.437(13)
O10 C51 1.441(14)
O10 C50 1.48(2)
O11 C52 1.379(15)
O11 C53 1.408(18)
O12 C54 1.329(15)
O12 C55 1.388(18)
C47 C48 1.59(3)
C49 C50 1.21(2)
C51 C52 1.53(2)
C53 C54 1.495(17)
C55 C56 1.064(18)
O50 C86 1.33(4)
O50 C84 1.43(4)
O51 C81 1.39(3)
O51 C87 1.43(3)
O52 C80 1.51(4)
O53 C77 1.15(2)
O53 C79 1.43(3)
O54 C78 1.28(2)
O54 C83 1.39(3)
O56 C85 1.32(3)
O56 C82 1.36(3)
C77 C78 1.62(3)
C80 C81 1.19(3)
C82 C83 1.09(3)
C84 C85 1.62(4)
C86 C87 1.52(5)
Si1 Si6 2.3460(18)
Si1 Si5 2.3551(18)
Si1 Si2 2.365(2)
Si2 C11 1.904(5)
Si2 C12 1.910(5)
Si2 Si3 2.352(2)
Si3 C13 1.878(5)
Si3 C14 1.894(6)
Si3 Si4 2.3578(18)
Si4 Si8 2.3474(18)
Si4 Si7 2.3523(19)
Si5 C16 1.878(5)
Si5 C17 1.883(7)
Si5 C15 1.903(6)
Si6 C20 1.876(5)
Si6 C19 1.886(6)
Si6 C18 1.887(5)
Si7 C22 1.862(7)
Si7 C21 1.879(6)
Si7 C23 1.896(6)
Si8 C24 1.875(6)
Si8 C25 1.882(5)
Si8 C26 1.896(5)
C1 C2 1.407(8)
C1 C5 1.414(8)
C2 C3 1.418(8)
C3 C4 1.410(10)
C4 C5 1.400(8)
C6 C10 1.353(8)
C6 C7 1.410(10)
C7 C8 1.391(8)
C8 C9 1.377(7)
C9 C10 1.394(6)
C28 C32 1.366(5)
C28 C29 1.366(5)
C29 C30 1.366(5)
C30 C31 1.366(5)
C31 C32 1.366(5)
C60 C61 1.338(5)
C60 C64 1.357(5)
C62 C63 1.328(5)
C62 C61 1.569(5)
C64 C63 1.471(5)

loop_
_geom_torsion_atom_site_label_1
_geom_torsion_atom_site_label_2
_geom_torsion_atom_site_label_3
_geom_torsion_atom_site_label_4
_geom_torsion
O33 K2 O1 C35 59.6(12)
O44 K2 O1 C35 147.1(11)
O5 K2 O1 C35 -155.3(11)
O2 K2 O1 C35 30.8(11)
O4 K2 O1 C35 176.2(11)
O22 K2 O1 C35 43.9(11)
O3 K2 O1 C35 51.9(11)
O55 K2 O1 C35 -170.4(11)
C62 K2 O1 C35 -86.1(11)
C61 K2 O1 C35 -69.2(11)
C60 K2 O1 C35 -45.1(11)
O33 K2 O1 C46 -174.2(6)
O44 K2 O1 C46 -86.8(7)
O5 K2 O1 C46 -29.2(6)
O2 K2 O1 C46 156.9(7)
O4 K2 O1 C46 -57.6(7)
O22 K2 O1 C46 170.0(7)
O3 K2 O1 C46 178.0(6)
O55 K2 O1 C46 -44.3(6)
C62 K2 O1 C46 40.0(7)
C61 K2 O1 C46 56.9(6)
C60 K2 O1 C46 81.0(6)
O33 K2 O2 C37 -15.3(9)
O1 K2 O2 C37 141.7(10)
O44 K2 O2 C37 16.2(10)
O5 K2 O2 C37 135.2(9)
O4 K2 O2 C37 50.1(11)
O22 K2 O2 C37 21.4(13)
O3 K2 O2 C37 -16.3(9)
O55 K2 O2 C37 104.9(9)
C62 K2 O2 C37 -123.6(9)
C61 K2 O2 C37 -139.3(9)
C60 K2 O2 C37 -119.5(9)
O33 K2 O2 C36 -148.2(9)
O1 K2 O2 C36 8.7(8)
O44 K2 O2 C36 -116.7(9)
O5 K2 O2 C36 2.2(9)
O4 K2 O2 C36 -82.8(11)
O22 K2 O2 C36 -111.5(17)
O3 K2 O2 C36 -149.3(9)
O55 K2 O2 C36 -28.0(11)
C62 K2 O2 C36 103.5(9)
C61 K2 O2 C36 87.7(9)
C60 K2 O2 C36 107.6(9)
O33 K2 O3 C38 163(2)
O1 K2 O3 C38 -42.7(10)
O44 K2 O3 C38 -175.1(10)
O5 K2 O3 C38 -124.9(10)
O2 K2 O3 C38 -21.1(9)
O4 K2 O3 C38 -172.0(10)
O22 K2 O3 C38 -32.7(10)
O55 K2 O3 C38 -156.5(9)
C62 K2 O3 C38 90.7(10)
C61 K2 O3 C38 55.4(10)
C60 K2 O3 C38 52.4(10)
O33 K2 O3 C39 35.6(14)
O1 K2 O3 C39 -170.1(7)
O44 K2 O3 C39 57.5(8)
O5 K2 O3 C39 107.7(9)
O2 K2 O3 C39 -148.5(9)
O4 K2 O3 C39 60.6(8)
O22 K2 O3 C39 -160.1(10)
O55 K2 O3 C39 76.1(9)
C62 K2 O3 C39 -36.7(9)
C61 K2 O3 C39 -72.0(9)
C60 K2 O3 C39 -75.0(8)
O33 K2 O4 C43 -173.1(8)
O1 K2 O4 C43 50.9(7)
O44 K2 O4 C43 -172.9(10)
O5 K2 O4 C43 21.4(7)
O2 K2 O4 C43 126.3(7)
O22 K2 O4 C43 136.1(7)
O3 K2 O4 C43 -179.0(7)
O55 K2 O4 C43 23.8(7)
C62 K2 O4 C43 -59.0(7)
C61 K2 O4 C43 -43.3(8)
C60 K2 O4 C43 -67.4(8)
O33 K2 O4 C42 -46.9(9)
O1 K2 O4 C42 177.2(9)
O44 K2 O4 C42 -46.7(9)
O5 K2 O4 C42 147.7(9)
O2 K2 O4 C42 -107.4(10)
O22 K2 O4 C42 -97.6(9)
O3 K2 O4 C42 -52.7(9)
O55 K2 O4 C42 150.1(10)
C62 K2 O4 C42 67.2(9)
C61 K2 O4 C42 83.0(9)
C60 K2 O4 C42 58.9(10)
O33 K2 O5 C45 122.5(11)
O1 K2 O5 C45 1.5(9)
O44 K2 O5 C45 144.2(9)
O2 K2 O5 C45 7.8(10)
O4 K2 O5 C45 151.4(10)
O22 K2 O5 C45 24.4(10)
O3 K2 O5 C45 96.2(11)
O55 K2 O5 C45 148.9(11)
C62 K2 O5 C45 -114.8(10)
C61 K2 O5 C45 -84.1(10)
C60 K2 O5 C45 -81.0(9)
O33 K2 O5 C44 -9.9(9)
O1 K2 O5 C44 -130.9(6)
O44 K2 O5 C44 11.9(6)
O2 K2 O5 C44 -124.5(6)
O4 K2 O5 C44 19.0(5)
O22 K2 O5 C44 -108.0(6)
O3 K2 O5 C44 -36.2(10)
O55 K2 O5 C44 16.6(6)
C62 K2 O5 C44 112.8(6)
C61 K2 O5 C44 143.5(6)
C60 K2 O5 C44 146.7(5)
O33 K2 O6 C40 0.4(9)
O1 K2 O6 C40 -69.5(14)
O44 K2 O6 C40 -126.3(13)
O5 K2 O6 C40 -152.3(9)
O2 K2 O6 C40 0.1(11)
O4 K2 O6 C40 -146.5(11)
O22 K2 O6 C40 -8.4(10)
O3 K2 O6 C40 1.4(9)
O55 K2 O6 C40 -148.3(10)
C62 K2 O6 C40 126.5(10)
C61 K2 O6 C40 110.4(10)
C60 K2 O6 C40 85.1(10)
O33 K2 O6 C41 142.5(13)
O1 K2 O6 C41 72.6(13)
O44 K2 O6 C41 15.8(9)
O5 K2 O6 C41 -10.2(11)
O2 K2 O6 C41 142.2(9)
O4 K2 O6 C41 -4.4(9)
O22 K2 O6 C41 133.6(10)
O3 K2 O6 C41 143.5(11)
O55 K2 O6 C41 -6.3(10)
C62 K2 O6 C41 -91.5(10)
C61 K2 O6 C41 -107.5(10)
C60 K2 O6 C41 -132.8(10)
C46 O1 C35 C36 167.6(11)
K2 O1 C35 C36 -63.9(16)
C37 O2 C36 C35 -174.4(12)
K2 O2 C36 C35 -37.4(14)
O1 C35 C36 O2 67.7(19)
C36 O2 C37 C38 -177.3(12)
K2 O2 C37 C38 47.9(14)
C39 O3 C38 C37 -179.7(11)
K2 O3 C38 C37 51.2(15)
O2 C37 C38 O3 -66.4(18)
C38 O3 C39 C40 169.0(13)
K2 O3 C39 C40 -63.0(10)
C41 O6 C40 C39 -173.0(11)
K2 O6 C40 C39 -33.1(13)
O3 C39 C40 O6 63.8(13)
C40 O6 C41 C42 179.5(12)
K2 O6 C41 C42 37.6(15)
O6 C41 C42 O4 -69.8(17)
C43 O4 C42 C41 -173.9(13)
K2 O4 C42 C41 62.2(14)
C42 O4 C43 C44 -178.8(10)
K2 O4 C43 C44 -55.2(10)
C44 O5 C45 C46 172.7(12)
K2 O5 C45 C46 31.7(17)
O33 K2 O23 C75 1.1(19)
O1 K2 O23 C75 149(3)
O44 K2 O23 C75 78(2)
O5 K2 O23 C75 151.8(17)
O2 K2 O23 C75 -19.6(16)
O4 K2 O23 C75 118.6(18)
O22 K2 O23 C75 -5.0(16)
O3 K2 O23 C75 -3.5(18)
O55 K2 O23 C75 136.6(17)
C62 K2 O23 C75 -132.6(16)
C61 K2 O23 C75 -123.8(17)
C60 K2 O23 C75 -98.0(17)
O33 K2 O23 C76 -150.7(11)
O1 K2 O23 C76 -2.4(10)
O44 K2 O23 C76 -73.9(15)
O5 K2 O23 C76 0.1(11)
O2 K2 O23 C76 -171.4(14)
O4 K2 O23 C76 -33.2(14)
O22 K2 O23 C76 -156.8(13)
O3 K2 O23 C76 -155.3(11)
O55 K2 O23 C76 -15.2(12)
C62 K2 O23 C76 75.6(12)
C61 K2 O23 C76 84.5(12)
C60 K2 O23 C76 110.2(12)
O33 K2 O22 C74 158.9(11)
O1 K2 O22 C74 -35.0(9)
O44 K2 O22 C74 -165.3(9)
O5 K2 O22 C74 -56.7(11)
O2 K2 O22 C74 19.2(12)
O4 K2 O22 C74 -139.9(9)
O3 K2 O22 C74 154.6(12)
O55 K2 O22 C74 -94.3(11)
C62 K2 O22 C74 61.0(11)
C61 K2 O22 C74 39.5(10)
C60 K2 O22 C74 57.4(10)
O33 K2 O22 C73 33.6(9)
O1 K2 O22 C73 -160.3(10)
O44 K2 O22 C73 69.4(10)
O5 K2 O22 C73 178.0(8)
O2 K2 O22 C73 -106.1(18)
O4 K2 O22 C73 94.8(10)
O3 K2 O22 C73 29.3(9)
O55 K2 O22 C73 140.4(9)
C62 K2 O22 C73 -64.3(11)
C61 K2 O22 C73 -85.8(9)
C60 K2 O22 C73 -67.9(9)
O1 K2 O33 C72 -20.4(18)
O44 K2 O33 C72 -146.5(17)
O5 K2 O33 C72 -121.7(15)
O2 K2 O33 C72 5.8(16)
O4 K2 O33 C72 -146.4(16)
O22 K2 O33 C72 -3.7(15)
O3 K2 O33 C72 9.5(17)
O55 K2 O33 C72 -136.4(15)
C62 K2 O33 C72 123.9(16)
C61 K2 O33 C72 90.7(17)
C60 K2 O33 C72 80.7(16)
O1 K2 O33 C71 133.4(13)
O44 K2 O33 C71 7.4(13)
O5 K2 O33 C71 32.1(17)
O2 K2 O33 C71 159.7(14)
O4 K2 O33 C71 7.5(14)
O22 K2 O33 C71 150.1(15)
O3 K2 O33 C71 163(3)
O55 K2 O33 C71 17.4(15)
C62 K2 O33 C71 -82.3(14)
C61 K2 O33 C71 -115.5(14)
C60 K2 O33 C71 -125.4(14)
O33 K2 O55 C44 139.6(11)
O1 K2 O55 C44 3.9(11)
O44 K2 O55 C44 149.9(12)
O5 K2 O55 C44 -24.6(9)
O2 K2 O55 C44 35.5(14)
O4 K2 O55 C44 159.6(14)
O22 K2 O55 C44 57.3(13)
O3 K2 O55 C44 129.0(11)
C62 K2 O55 C44 -104.9(12)
C61 K2 O55 C44 -78.5(11)
C60 K2 O55 C44 -87.2(12)
O33 K2 O55 C68 -11.1(10)
O1 K2 O55 C68 -146.8(9)
O44 K2 O55 C68 -0.8(9)
O5 K2 O55 C68 -175.3(12)
O2 K2 O55 C68 -115.2(10)
O4 K2 O55 C68 8.9(8)
O22 K2 O55 C68 -93.4(10)
O3 K2 O55 C68 -21.7(11)
C62 K2 O55 C68 104.4(9)
C61 K2 O55 C68 130.8(9)
C60 K2 O55 C68 122.1(9)
O33 K2 O44 C70 -39.6(16)
O1 K2 O44 C70 -158.5(15)
O5 K2 O44 C70 152.9(15)
O2 K2 O44 C70 -74.0(15)
O4 K2 O44 C70 140.6(17)
O22 K2 O44 C70 -75.4(15)
O3 K2 O44 C70 -45.5(15)
O55 K2 O44 C70 150.3(16)
C62 K2 O44 C70 72.1(16)
C61 K2 O44 C70 72.8(16)
C60 K2 O44 C70 38.1(17)
O33 K2 O44 C67 -153.0(11)
O1 K2 O44 C67 88.2(10)
O5 K2 O44 C67 39.6(10)
O2 K2 O44 C67 172.7(10)
O4 K2 O44 C67 27.2(9)
O22 K2 O44 C67 171.3(10)
O3 K2 O44 C67 -158.8(11)
O55 K2 O44 C67 36.9(10)
C62 K2 O44 C67 -41.2(11)
C61 K2 O44 C67 -40.5(12)
C60 K2 O44 C67 -75.2(11)
O33 K2 O66 C46 122.4(9)
O1 K2 O66 C46 40.0(7)
O44 K2 O66 C46 -173.9(6)
O5 K2 O66 C46 -121.8(11)
O2 K2 O66 C46 53.4(7)
O4 K2 O66 C46 -157.6(7)
O22 K2 O66 C46 66.9(7)
O3 K2 O66 C46 99.6(8)
O55 K2 O66 C46 -147.6(8)
C62 K2 O66 C46 -70.3(7)
C61 K2 O66 C46 -41.6(7)
C60 K2 O66 C46 -26.9(8)
O33 K2 O66 C69 -123.9(13)
O1 K2 O66 C69 153.7(16)
O44 K2 O66 C69 -60.2(13)
O5 K2 O66 C69 -8.1(9)
O2 K2 O66 C69 167.1(12)
O4 K2 O66 C69 -43.9(12)
O22 K2 O66 C69 -179.4(12)
O3 K2 O66 C69 -146.7(11)
O55 K2 O66 C69 -33.9(11)
C62 K2 O66 C69 43.4(13)
C61 K2 O66 C69 72.1(13)
C60 K2 O66 C69 86.8(13)
C70 O44 C67 C68 -179(2)
K2 O44 C67 C68 -69.4(15)
C44 O55 C68 C67 166.1(14)
K2 O55 C68 C67 -36.7(17)
O44 C67 C68 O55 71.0(19)
C46 O66 C69 C44 159.6(11)
K2 O66 C69 C44 57.5(13)
C67 O44 C70 C71 -178.3(19)
K2 O44 C70 C71 67(2)
C72 O33 C71 C70 174.8(18)
K2 O33 C71 C70 16(2)
C72 O33 C71 K2 159(2)
O44 C70 C71 O33 -61(3)
O44 C70 C71 K2 -51(2)
O1 K2 C71 O33 -61.1(16)
O44 K2 C71 O33 -170.6(16)
O5 K2 C71 O33 -158.0(12)
O2 K2 C71 O33 -19.4(14)
O4 K2 C71 O33 -172.2(14)
O22 K2 C71 O33 -26.7(13)
O3 K2 C71 O33 -7.5(12)
O55 K2 C71 O33 -164.7(13)
C62 K2 C71 O33 105.1(13)
C61 K2 C71 O33 77.7(15)
C60 K2 C71 O33 58.7(14)
O33 K2 C71 C70 -163(2)
O1 K2 C71 C70 135.8(13)
O44 K2 C71 C70 26.2(12)
O5 K2 C71 C70 38.8(14)
O2 K2 C71 C70 177.5(13)
O4 K2 C71 C70 24.6(13)
O22 K2 C71 C70 170.2(14)
O3 K2 C71 C70 -170.6(17)
O55 K2 C71 C70 32.2(13)
C62 K2 C71 C70 -58.0(14)
C61 K2 C71 C70 -85.5(14)
C60 K2 C71 C70 -104.4(13)
C71 O33 C72 C73 177.4(14)
K2 O33 C72 C73 -24(2)
C74 O22 C73 C72 179.3(14)
K2 O22 C73 C72 -58.1(14)
O33 C72 C73 O22 60(2)
C73 O22 C74 C75 176.3(17)
K2 O22 C74 C75 60.5(18)
C76 O23 C75 C74 -171.3(14)
K2 O23 C75 C74 34(2)
O22 C74 C75 O23 -62(2)
C75 O23 C76 C46 178.7(15)
K2 O23 C76 C46 -26.5(13)
C68 O55 C44 O5 175.4(12)
K2 O55 C44 O5 24.5(9)
C68 O55 C44 C69 -178.2(11)
K2 O55 C44 C69 30.9(14)
C68 O55 C44 C43 -42.8(9)
K2 O55 C44 C43 166.4(18)
C45 O5 C44 O55 -158.6(11)
K2 O5 C44 O55 -23.8(8)
C45 O5 C44 C69 29.8(9)
K2 O5 C44 C69 164.6(10)
C45 O5 C44 C43 178.8(10)
K2 O5 C44 C43 -46.4(7)
O66 C69 C44 O55 -61.4(16)
O66 C69 C44 O5 -53.1(12)
O66 C69 C44 C43 -98.9(15)
O4 C43 C44 O55 30.7(12)
O4 C43 C44 O5 65.7(11)
O4 C43 C44 C69 96.7(14)
C69 O66 C46 C45 13(3)
K2 O66 C46 C45 123(4)
C69 O66 C46 C76 163.3(13)
K2 O66 C46 C76 -86.3(8)
C69 O66 C46 O1 -151.6(15)
K2 O66 C46 O1 -41.2(5)
O5 C45 C46 O66 -72(3)
O5 C45 C46 C76 -107.9(16)
O5 C45 C46 O1 -56.3(16)
O23 C76 C46 O66 81.5(13)
O23 C76 C46 C45 95.6(14)
O23 C76 C46 O1 18.8(9)
C35 O1 C46 O66 -171.8(15)
K2 O1 C46 O66 60.0(9)
C35 O1 C46 C45 -178.1(15)
K2 O1 C46 C45 53.6(11)
C35 O1 C46 C76 -51.6(14)
K2 O1 C46 C76 -179.9(9)
O51 K1 O7 C57 128.3(12)
O10 K1 O7 C57 -131.0(9)
O8 K1 O7 C57 -38.4(9)
O53 K1 O7 C57 -46.7(9)
O12 K1 O7 C57 142.3(10)
O50 K1 O7 C57 161.4(10)
O9 K1 O7 C57 -68.4(10)
O56 K1 O7 C57 -159.4(10)
O52 K1 O7 C57 -36.8(9)
C29 K1 O7 C57 48.4(10)
C30 K1 O7 C57 23.9(10)
O51 K1 O7 C56 -8.5(8)
O10 K1 O7 C56 92.1(8)
O8 K1 O7 C56 -175.3(9)
O53 K1 O7 C56 176.4(8)
O12 K1 O7 C56 5.5(7)
O50 K1 O7 C56 24.5(8)
O9 K1 O7 C56 154.7(7)
O56 K1 O7 C56 63.8(10)
O52 K1 O7 C56 -173.7(13)
C29 K1 O7 C56 -88.4(8)
C30 K1 O7 C56 -112.9(7)
O52 C58 O8 C47 142.9(12)
C57 C58 O8 C47 169.1(13)
C79 C58 O8 C47 -13.6(18)
O52 C58 O8 K1 -30.5(11)
C57 C58 O8 K1 -4.3(14)
C79 C58 O8 K1 173.0(18)
O51 K1 O8 C58 15.6(7)
O10 K1 O8 C58 158.1(6)
O53 K1 O8 C58 -176.1(11)
O12 K1 O8 C58 23.9(8)
O50 K1 O8 C58 55.6(11)
O9 K1 O8 C58 168.7(8)
O56 K1 O8 C58 149.5(7)
O52 K1 O8 C58 21.9(8)
O7 K1 O8 C58 23.2(7)
C29 K1 O8 C58 -103.2(7)
C30 K1 O8 C58 -102.1(7)
O51 K1 O8 C47 -157.4(9)
O10 K1 O8 C47 -14.9(9)
O53 K1 O8 C47 10.9(10)
O12 K1 O8 C47 -149.0(9)
O50 K1 O8 C47 -117.3(11)
O9 K1 O8 C47 -4.2(8)
O56 K1 O8 C47 -23.5(10)
O52 K1 O8 C47 -151.0(12)
O7 K1 O8 C47 -149.7(10)
C29 K1 O8 C47 83.9(9)
C30 K1 O8 C47 84.9(9)
O51 K1 O9 C48 61.7(13)
O10 K1 O9 C48 -173.4(11)
O8 K1 O9 C48 17.5(11)
O53 K1 O9 C48 6.0(11)
O12 K1 O9 C48 102.3(12)
O50 K1 O9 C48 149.6(11)
O56 K1 O9 C48 -176.3(11)
O52 K1 O9 C48 34.0(11)
O7 K1 O9 C48 46.7(11)
C29 K1 O9 C48 -90.0(11)
C30 K1 O9 C48 -67.0(11)
O51 K1 O9 C49 -156.5(9)
O10 K1 O9 C49 -31.6(8)
O8 K1 O9 C49 159.3(8)
O53 K1 O9 C49 147.8(10)
O12 K1 O9 C49 -115.9(8)
O50 K1 O9 C49 -68.6(9)
O56 K1 O9 C49 -34.6(8)
O52 K1 O9 C49 175.7(8)
O7 K1 O9 C49 -171.5(8)
C29 K1 O9 C49 51.8(8)
C30 K1 O9 C49 74.8(8)
O51 K1 O10 C51 -24.3(10)
O8 K1 O10 C51 -146.0(7)
O53 K1 O10 C51 -156.7(7)
O12 K1 O10 C51 -10.9(8)
O50 K1 O10 C51 -5.4(7)
O9 K1 O10 C51 -156.4(7)
O56 K1 O10 C51 14.5(9)
O52 K1 O10 C51 -114.8(8)
O7 K1 O10 C51 -77.5(9)
C29 K1 O10 C51 103.0(7)
C30 K1 O10 C51 125.8(7)
O51 K1 O10 C50 155.7(11)
O8 K1 O10 C50 34.1(10)
O53 K1 O10 C50 23.3(10)
O12 K1 O10 C50 169.2(10)
O50 K1 O10 C50 174.7(10)
O9 K1 O10 C50 23.7(10)
O56 K1 O10 C50 -165.4(14)
O52 K1 O10 C50 65.3(10)
O7 K1 O10 C50 102.6(10)
C29 K1 O10 C50 -77.0(10)
C30 K1 O10 C50 -54.1(10)
O51 K1 O11 C52 -160.6(10)
O10 K1 O11 C52 33.6(8)
O8 K1 O11 C52 126.7(9)
O53 K1 O11 C52 83.2(10)
O12 K1 O11 C52 -153.5(10)
O50 K1 O11 C52 -148.5(18)
O9 K1 O11 C52 60.2(9)
O56 K1 O11 C52 24.5(9)
O52 K1 O11 C52 160.9(9)
O7 K1 O11 C52 175.2(9)
C29 K1 O11 C52 -45.7(9)
C30 K1 O11 C52 -44.4(10)
O51 K1 O11 C53 -38.1(8)
O10 K1 O11 C53 156.1(8)
O8 K1 O11 C53 -110.8(8)
O53 K1 O11 C53 -154.3(7)
O12 K1 O11 C53 -31.0(7)
O50 K1 O11 C53 -26.0(12)
O9 K1 O11 C53 -177.3(7)
O56 K1 O11 C53 147.0(9)
O52 K1 O11 C53 -76.6(9)
O7 K1 O11 C53 -62.3(8)
C29 K1 O11 C53 76.8(8)
C30 K1 O11 C53 78.1(8)
O51 K1 O12 C54 162.6(18)
O10 K1 O12 C54 5.8(12)
O8 K1 O12 C54 142.4(11)
O53 K1 O12 C54 129.9(11)
O50 K1 O12 C54 -3.3(11)
O9 K1 O12 C54 74.7(13)
O56 K1 O12 C54 -2.1(12)
O52 K1 O12 C54 143.4(12)
O7 K1 O12 C54 143.1(13)
C29 K1 O12 C54 -92.2(11)
C30 K1 O12 C54 -118.5(11)
O51 K1 O12 C55 11.5(11)
O10 K1 O12 C55 -145.2(11)
O8 K1 O12 C55 -8.6(12)
O53 K1 O12 C55 -21.2(14)
O50 K1 O12 C55 -154.3(14)
O9 K1 O12 C55 -76.4(13)
O56 K1 O12 C55 -153.1(11)
O52 K1 O12 C55 -7.6(11)
O7 K1 O12 C55 -8.0(11)
C29 K1 O12 C55 116.8(11)
C30 K1 O12 C55 90.4(12)
C58 O8 C47 C48 -178.6(11)
K1 O8 C47 C48 -5.3(16)
C49 O9 C48 C47 -161.7(12)
K1 O9 C48 C47 -25.8(17)
O8 C47 C48 O9 19.2(19)
C48 O9 C49 C50 -164.5(19)
K1 O9 C49 C50 51(2)
O9 C49 C50 O10 -31(3)
C51 O10 C50 C49 169.7(14)
K1 O10 C50 C49 -10(2)
C50 O10 C51 C52 157.8(12)
K1 O10 C51 C52 -22.2(11)
C53 O11 C52 C51 176.1(11)
K1 O11 C52 C51 -62.4(12)
O10 C51 C52 O11 60.1(13)
C52 O11 C53 C54 175.5(11)
K1 O11 C53 C54 58.3(11)
C55 O12 C54 C53 -177.5(13)
K1 O12 C54 C53 29.8(17)
O11 C53 C54 O12 -57.8(16)
C54 O12 C55 C56 -145(2)
K1 O12 C55 C56 11(3)
O12 C55 C56 O7 -4(4)
C57 O7 C56 C55 -129(2)
K1 O7 C56 C55 -4(2)
O52 C58 C57 O7 -4.7(10)
O8 C58 C57 O7 -39.4(17)
C79 C58 C57 O7 -43(4)
C56 O7 C57 C58 -177.1(10)
K1 O7 C57 C58 57.3(13)
O51 K1 O50 C86 -39(2)
O10 K1 O50 C86 157(2)
O8 K1 O50 C86 -87(2)
O53 K1 O50 C86 -129(2)
O12 K1 O50 C86 -32(2)
O9 K1 O50 C86 -171(2)
O56 K1 O50 C86 149(2)
O52 K1 O50 C86 -68(2)
O7 K1 O50 C86 -60(2)
C29 K1 O50 C86 73(2)
C30 K1 O50 C86 63(2)
O51 K1 O50 C84 -158.5(17)
O10 K1 O50 C84 37.0(15)
O8 K1 O50 C84 153.8(13)
O53 K1 O50 C84 111.3(14)
O12 K1 O50 C84 -151.7(18)
O9 K1 O50 C84 69.5(15)
O56 K1 O50 C84 29.7(15)
O52 K1 O50 C84 172.0(15)
O7 K1 O50 C84 -179.8(15)
C29 K1 O50 C84 -47.1(17)
C30 K1 O50 C84 -56.8(19)
O10 K1 O51 C81 -141.2(13)
O8 K1 O51 C81 -10.3(14)
O53 K1 O51 C81 -15.8(15)
O12 K1 O51 C81 -172(2)
O50 K1 O51 C81 -162.4(15)
O9 K1 O51 C81 -46.5(15)
O56 K1 O51 C81 -154.4(13)
O52 K1 O51 C81 -14.1(13)
O7 K1 O51 C81 -21.2(13)
C29 K1 O51 C81 101.8(14)
C30 K1 O51 C81 72.1(15)
O10 K1 O51 C87 25.2(15)
O8 K1 O51 C87 156.1(13)
O53 K1 O51 C87 150.6(12)
O12 K1 O51 C87 -5.6(13)
O50 K1 O51 C87 4.0(12)
O9 K1 O51 C87 119.9(14)
O56 K1 O51 C87 12.0(14)
O52 K1 O51 C87 152.3(14)
O7 K1 O51 C87 145.2(15)
C29 K1 O51 C87 -91.8(12)
C30 K1 O51 C87 -121.5(12)
O8 C58 O52 C80 147.2(15)
C57 C58 O52 C80 -1(2)
C79 C58 O52 C80 162.4(17)
O8 C58 O52 K1 29.3(12)
C57 C58 O52 K1 -119.0(17)
C79 C58 O52 K1 44.5(19)
O51 K1 O52 C58 146.2(17)
O10 K1 O52 C58 -89.5(14)
O8 K1 O52 C58 -26.4(12)
O53 K1 O52 C58 -35.6(14)
O12 K1 O52 C58 155.4(16)
O50 K1 O52 C58 176.1(15)
O9 K1 O52 C58 -54.1(15)
O56 K1 O52 C58 -115.4(14)
O7 K1 O52 C58 156(2)
C29 K1 O52 C58 42.7(18)
C30 K1 O52 C58 30.4(16)
O51 K1 O52 C80 25.8(15)
O10 K1 O52 C80 150.0(15)
O8 K1 O52 C80 -146.9(18)
O53 K1 O52 C80 -156.1(16)
O12 K1 O52 C80 35.0(15)
O50 K1 O52 C80 55.6(16)
O9 K1 O52 C80 -174.6(16)
O56 K1 O52 C80 124.2(16)
O7 K1 O52 C80 35.7(15)
C29 K1 O52 C80 -77.8(16)
C30 K1 O52 C80 -90.1(15)
O51 K1 O53 C77 179.7(14)
O10 K1 O53 C77 -36.0(14)
O8 K1 O53 C77 166.8(18)
O12 K1 O53 C77 -165.7(13)
O50 K1 O53 C77 -105.7(17)
O9 K1 O53 C77 -36.5(13)
O56 K1 O53 C77 -39.0(15)
O52 K1 O53 C77 178.0(16)
O7 K1 O53 C77 -177.0(15)
C29 K1 O53 C77 53.3(15)
C30 K1 O53 C77 65.2(14)
O51 K1 O53 C79 16.9(13)
O10 K1 O53 C79 161.2(12)
O8 K1 O53 C79 4.0(11)
O12 K1 O53 C79 31.5(14)
O50 K1 O53 C79 91.5(16)
O9 K1 O53 C79 160.6(14)
O56 K1 O53 C79 158.2(12)
O52 K1 O53 C79 15.1(11)
O7 K1 O53 C79 20.1(12)
C29 K1 O53 C79 -109.5(12)
C30 K1 O53 C79 -97.6(12)
O51 K1 O54 C78 119.7(15)
O10 K1 O54 C78 -143.8(15)
O8 K1 O54 C78 46.5(12)
O53 K1 O54 C78 37.0(12)
O12 K1 O54 C78 161.8(11)
O50 K1 O54 C78 -173.0(12)
O9 K1 O54 C78 38.6(10)
O56 K1 O54 C78 -146.9(14)
O52 K1 O54 C78 65.0(13)
O7 K1 O54 C78 83.5(13)
C29 K1 O54 C78 -62.3(13)
C30 K1 O54 C78 -36.2(13)
O51 K1 O54 C83 -95.1(14)
O10 K1 O54 C83 1.3(9)
O8 K1 O54 C83 -168.4(11)
O53 K1 O54 C83 -177.9(12)
O12 K1 O54 C83 -53.1(13)
O50 K1 O54 C83 -27.9(12)
O9 K1 O54 C83 -176.3(16)
O56 K1 O54 C83 -1.7(10)
O52 K1 O54 C83 -149.9(11)
O7 K1 O54 C83 -131.4(10)
C29 K1 O54 C83 82.9(11)
C30 K1 O54 C83 109.0(11)
O51 K1 O56 C85 -5.0(15)
O10 K1 O56 C85 -154.1(19)
O8 K1 O56 C85 -129.5(14)
O53 K1 O56 C85 -144.7(14)
O12 K1 O56 C85 2.4(14)
O50 K1 O56 C85 3.2(14)
O9 K1 O56 C85 -146.1(14)
O52 K1 O56 C85 -83.1(17)
O7 K1 O56 C85 -44.3(16)
C29 K1 O56 C85 114.9(14)
C30 K1 O56 C85 132.5(13)
O51 K1 O56 C82 140.5(11)
O10 K1 O56 C82 -8.6(9)
O8 K1 O56 C82 16.0(12)
O53 K1 O56 C82 0.8(11)
O12 K1 O56 C82 147.8(11)
O50 K1 O56 C82 148.7(12)
O9 K1 O56 C82 -0.6(10)
O52 K1 O56 C82 62.4(14)
O7 K1 O56 C82 101.1(12)
C29 K1 O56 C82 -99.6(11)
C30 K1 O56 C82 -82.1(10)
C79 O53 C77 C78 -165.1(18)
K1 O53 C77 C78 35(2)
C79 O53 C77 K1 160(3)
O51 K1 C77 O53 -0.3(17)
O10 K1 C77 O53 143.5(14)
O8 K1 C77 O53 -8.4(12)
O12 K1 C77 O53 22(2)
O50 K1 C77 O53 104.6(17)
O9 K1 C77 O53 119.3(18)
O56 K1 C77 O53 143.9(14)
O52 K1 C77 O53 -1.8(13)
O7 K1 C77 O53 2.9(15)
C29 K1 C77 O53 -127.9(14)
C30 K1 C77 O53 -110.1(15)
O51 K1 C77 C78 -151.6(9)
O10 K1 C77 C78 -7.8(9)
O8 K1 C77 C78 -159.7(12)
O53 K1 C77 C78 -151(2)
O12 K1 C77 C78 -129.1(10)
O50 K1 C77 C78 -46.7(15)
O9 K1 C77 C78 -32.0(9)
O56 K1 C77 C78 -7.4(10)
O52 K1 C77 C78 -153.1(11)
O7 K1 C77 C78 -148.4(10)
C29 K1 C77 C78 80.8(10)
C30 K1 C77 C78 98.6(10)
C83 O54 C78 C77 -170.6(18)
K1 O54 C78 C77 -37.2(17)
O53 C77 C78 O54 5(3)
K1 C77 C78 O54 29.1(14)
C77 O53 C79 C58 -165(2)
K1 O53 C79 C58 -5(2)
O52 C58 C79 O53 -26(2)
O8 C58 C79 O53 -1.3(11)
C57 C58 C79 O53 4(5)
C58 O52 C80 C81 -178(3)
K1 O52 C80 C81 -48(3)
O52 C80 C81 O51 41(4)
C87 O51 C81 C80 -170(3)
K1 O51 C81 C80 -6(3)
C85 O56 C82 C83 157(2)
K1 O56 C82 C83 8(2)
O56 C82 C83 O54 -14(4)
C78 O54 C83 C82 146(3)
K1 O54 C83 C82 11(4)
C86 O50 C84 C85 -178.4(15)
K1 O50 C84 C85 -58.9(17)
C82 O56 C85 C84 -178.0(17)
K1 O56 C85 C84 -31(2)
O50 C84 C85 O56 61(2)
C84 O50 C86 C87 -176.5(15)
K1 O50 C86 C87 63.1(19)
C84 O50 C86 K1 120.3(18)
O51 K1 C86 O50 130(2)
O10 K1 C86 O50 -23(2)
O8 K1 C86 O50 116(2)
O53 K1 C86 O50 92(3)
O12 K1 C86 O50 120(2)
O9 K1 C86 O50 14(3)
O56 K1 C86 O50 -27(2)
O52 K1 C86 O50 118(2)
O7 K1 C86 O50 118(2)
C29 K1 C86 O50 -112(2)
C30 K1 C86 O50 -130.3(17)
O51 K1 C86 C87 12.7(12)
O10 K1 C86 C87 -140.1(13)
O8 K1 C86 C87 -1.0(17)
O53 K1 C86 C87 -25(3)
O12 K1 C86 C87 2.4(13)
O50 K1 C86 C87 -117(2)
O9 K1 C86 C87 -103(2)
O56 K1 C86 C87 -143.9(13)
O52 K1 C86 C87 0.8(14)
O7 K1 C86 C87 0.7(13)
C29 K1 C86 C87 130.3(12)
C30 K1 C86 C87 112.5(12)
C81 O51 C87 C86 -168(2)
K1 O51 C87 C86 28(3)
O50 C86 C87 O51 -64(2)
K1 C86 C87 O51 -19.7(18)
C10 Gd1 Si1 Si6 22.28(15)
C3 Gd1 Si1 Si6 -157.2(2)
C7 Gd1 Si1 Si6 -27.46(19)
C9 Gd1 Si1 Si6 24.16(16)
C1 Gd1 Si1 Si6 -139.8(2)
C2 Gd1 Si1 Si6 -168.28(16)
C5 Gd1 Si1 Si6 -114.06(19)
C6 Gd1 Si1 Si6 -5.2(2)
C8 Gd1 Si1 Si6 -13.91(19)
C4 Gd1 Si1 Si6 -126.5(2)
Si4 Gd1 Si1 Si6 107.14(7)
C10 Gd1 Si1 Si5 150.96(15)
C3 Gd1 Si1 Si5 -28.5(2)
C7 Gd1 Si1 Si5 101.2(2)
C9 Gd1 Si1 Si5 152.85(15)
C1 Gd1 Si1 Si5 -11.1(2)
C2 Gd1 Si1 Si5 -39.59(17)
C5 Gd1 Si1 Si5 14.6(2)
C6 Gd1 Si1 Si5 123.5(2)
C8 Gd1 Si1 Si5 114.78(18)
C4 Gd1 Si1 Si5 2.2(2)
Si4 Gd1 Si1 Si5 -124.17(8)
C10 Gd1 Si1 Si2 -92.94(14)
C3 Gd1 Si1 Si2 87.6(2)
C7 Gd1 Si1 Si2 -142.68(19)
C9 Gd1 Si1 Si2 -91.06(15)
C1 Gd1 Si1 Si2 105.0(2)
C2 Gd1 Si1 Si2 76.51(16)
C5 Gd1 Si1 Si2 130.73(19)
C6 Gd1 Si1 Si2 -120.5(2)
C8 Gd1 Si1 Si2 -129.12(17)
C4 Gd1 Si1 Si2 118.3(2)
Si4 Gd1 Si1 Si2 -8.07(5)
Si6 Si1 Si2 C11 143.7(2)
Si5 Si1 Si2 C11 35.8(2)
Gd1 Si1 Si2 C11 -91.9(2)
Si6 Si1 Si2 C12 25.1(2)
Si5 Si1 Si2 C12 -82.8(2)
Gd1 Si1 Si2 C12 149.5(2)
Si6 Si1 Si2 Si3 -96.63(8)
Si5 Si1 Si2 Si3 155.50(7)
Gd1 Si1 Si2 Si3 27.77(8)
C11 Si2 Si3 C13 -157.5(3)
C12 Si2 Si3 C13 -47.0(3)
Si1 Si2 Si3 C13 80.25(18)
C11 Si2 Si3 C14 -46.1(3)
C12 Si2 Si3 C14 64.4(3)
Si1 Si2 Si3 C14 -168.4(2)
C11 Si2 Si3 Si4 80.7(2)
C12 Si2 Si3 Si4 -168.85(19)
Si1 Si2 Si3 Si4 -41.57(10)
C13 Si3 Si4 Si8 40.9(2)
C14 Si3 Si4 Si8 -77.7(3)
Si2 Si3 Si4 Si8 160.54(7)
C13 Si3 Si4 Si7 147.3(2)
C14 Si3 Si4 Si7 28.6(3)
Si2 Si3 Si4 Si7 -93.06(9)
C13 Si3 Si4 Gd1 -88.5(2)
C14 Si3 Si4 Gd1 152.9(3)
Si2 Si3 Si4 Gd1 31.19(8)
C10 Gd1 Si4 Si8 -32.06(12)
C3 Gd1 Si4 Si8 146.96(13)
C7 Gd1 Si4 Si8 -10.5(2)
C9 Gd1 Si4 Si8 -1.67(12)
C1 Gd1 Si4 Si8 95.83(14)
C2 Gd1 Si4 Si8 118.98(13)
C5 Gd1 Si4 Si8 107.84(18)
C6 Gd1 Si4 Si8 -40.16(17)
C8 Gd1 Si4 Si8 12.84(16)
C4 Gd1 Si4 Si8 146.60(15)
Si1 Gd1 Si4 Si8 -127.81(6)
C10 Gd1 Si4 Si7 -159.29(12)
C3 Gd1 Si4 Si7 19.73(13)
C7 Gd1 Si4 Si7 -137.7(2)
C9 Gd1 Si4 Si7 -128.90(12)
C1 Gd1 Si4 Si7 -31.40(14)
C2 Gd1 Si4 Si7 -8.25(12)
C5 Gd1 Si4 Si7 -19.39(18)
C6 Gd1 Si4 Si7 -167.39(16)
C8 Gd1 Si4 Si7 -114.39(16)
C4 Gd1 Si4 Si7 19.37(16)
Si1 Gd1 Si4 Si7 104.96(7)
C10 Gd1 Si4 Si3 83.40(11)
C3 Gd1 Si4 Si3 -97.58(12)
C7 Gd1 Si4 Si3 105.0(2)
C9 Gd1 Si4 Si3 113.79(11)
C1 Gd1 Si4 Si3 -148.71(13)
C2 Gd1 Si4 Si3 -125.56(12)
C5 Gd1 Si4 Si3 -136.70(17)
C6 Gd1 Si4 Si3 75.30(16)
C8 Gd1 Si4 Si3 128.30(15)
C4 Gd1 Si4 Si3 -97.94(15)
Si1 Gd1 Si4 Si3 -12.35(5)
Si6 Si1 Si5 C16 -58.2(2)
Si2 Si1 Si5 C16 51.0(2)
Gd1 Si1 Si5 C16 166.8(2)
Si6 Si1 Si5 C17 60.6(3)
Si2 Si1 Si5 C17 169.8(2)
Gd1 Si1 Si5 C17 -74.5(3)
Si6 Si1 Si5 C15 -178.7(3)
Si2 Si1 Si5 C15 -69.6(3)
Gd1 Si1 Si5 C15 46.2(3)
Si5 Si1 Si6 C20 168.72(19)
Si2 Si1 Si6 C20 60.05(19)
Gd1 Si1 Si6 C20 -54.5(2)
Si5 Si1 Si6 C19 -71.8(2)
Si2 Si1 Si6 C19 179.5(2)
Gd1 Si1 Si6 C19 65.0(2)
Si5 Si1 Si6 C18 46.5(2)
Si2 Si1 Si6 C18 -62.1(2)
Gd1 Si1 Si6 C18 -176.7(2)
Si8 Si4 Si7 C22 50.1(3)
Si3 Si4 Si7 C22 -57.3(3)
Gd1 Si4 Si7 C22 -172.6(3)
Si8 Si4 Si7 C21 170.6(2)
Si3 Si4 Si7 C21 63.2(2)
Gd1 Si4 Si7 C21 -52.1(2)
Si8 Si4 Si7 C23 -69.6(3)
Si3 Si4 Si7 C23 -177.0(3)
Gd1 Si4 Si7 C23 67.7(3)
Si7 Si4 Si8 C24 -57.8(2)
Si3 Si4 Si8 C24 52.8(2)
Gd1 Si4 Si8 C24 168.5(2)
Si7 Si4 Si8 C25 63.3(2)
Si3 Si4 Si8 C25 173.9(2)
Gd1 Si4 Si8 C25 -70.5(2)
Si7 Si4 Si8 C26 -179.39(18)
Si3 Si4 Si8 C26 -68.77(19)
Gd1 Si4 Si8 C26 46.88(19)
C10 Gd1 C1 C2 143.4(3)
C3 Gd1 C1 C2 -36.9(4)
C7 Gd1 C1 C2 -177.2(3)
C9 Gd1 C1 C2 133.6(3)
C5 Gd1 C1 C2 -112.1(5)
C6 Gd1 C1 C2 179.6(3)
C8 Gd1 C1 C2 156.1(3)
C4 Gd1 C1 C2 -76.5(4)
Si4 Gd1 C1 C2 50.2(3)
Si1 Gd1 C1 C2 -59.5(4)
C10 Gd1 C1 C5 -104.5(4)
C3 Gd1 C1 C5 75.2(4)
C7 Gd1 C1 C5 -65.1(4)
C9 Gd1 C1 C5 -114.4(4)
C2 Gd1 C1 C5 112.1(5)
C6 Gd1 C1 C5 -68.4(4)
C8 Gd1 C1 C5 -91.9(4)
C4 Gd1 C1 C5 35.5(4)
Si4 Gd1 C1 C5 162.3(3)
Si1 Gd1 C1 C5 52.6(4)
C5 C1 C2 C3 -1.8(6)
Gd1 C1 C2 C3 67.2(3)
C5 C1 C2 Gd1 -69.0(4)
C10 Gd1 C2 C1 -63.8(5)
C3 Gd1 C2 C1 114.6(6)
C7 Gd1 C2 C1 3.4(4)
C9 Gd1 C2 C1 -54.8(4)
C5 Gd1 C2 C1 38.1(3)
C6 Gd1 C2 C1 -0.8(6)
C8 Gd1 C2 C1 -24.7(4)
C4 Gd1 C2 C1 77.7(4)
Si4 Gd1 C2 C1 -131.1(3)
Si1 Gd1 C2 C1 136.7(3)
C10 Gd1 C2 C3 -178.4(4)
C7 Gd1 C2 C3 -111.2(5)
C9 Gd1 C2 C3 -169.4(4)
C1 Gd1 C2 C3 -114.6(6)
C5 Gd1 C2 C3 -76.5(5)
C6 Gd1 C2 C3 -115.5(6)
C8 Gd1 C2 C3 -139.3(4)
C4 Gd1 C2 C3 -36.9(4)
Si4 Gd1 C2 C3 114.3(4)
Si1 Gd1 C2 C3 22.0(5)
C1 C2 C3 C4 1.6(6)
Gd1 C2 C3 C4 69.0(4)
C1 C2 C3 Gd1 -67.4(3)
C10 Gd1 C3 C4 -64(12)
C7 Gd1 C3 C4 -21.8(4)
C9 Gd1 C3 C4 -95.8(5)
C1 Gd1 C3 C4 -77.4(4)
C2 Gd1 C3 C4 -113.9(6)
C5 Gd1 C3 C4 -37.3(3)
C6 Gd1 C3 C4 14.0(6)
C8 Gd1 C3 C4 -60.9(4)
Si4 Gd1 C3 C4 -179.4(3)
Si1 Gd1 C3 C4 86.2(3)
C10 Gd1 C3 C2 50(12)
C7 Gd1 C3 C2 92.1(5)
C9 Gd1 C3 C2 18.1(7)
C1 Gd1 C3 C2 36.5(4)
C5 Gd1 C3 C2 76.6(4)
C6 Gd1 C3 C2 127.9(5)
C8 Gd1 C3 C2 53.0(5)
C4 Gd1 C3 C2 113.9(6)
Si4 Gd1 C3 C2 -65.5(4)
Si1 Gd1 C3 C2 -159.8(4)
C2 C3 C4 C5 -0.7(6)
Gd1 C3 C4 C5 67.8(4)
C2 C3 C4 Gd1 -68.5(4)
C10 Gd1 C4 C5 65.1(6)
C3 Gd1 C4 C5 -113.0(6)
C7 Gd1 C4 C5 50.0(5)
C9 Gd1 C4 C5 14.0(7)
C1 Gd1 C4 C5 -36.0(4)
C2 Gd1 C4 C5 -75.7(5)
C6 Gd1 C4 C5 74.9(5)
C8 Gd1 C4 C5 20.4(5)
Si4 Gd1 C4 C5 -112.3(5)
Si1 Gd1 C4 C5 156.4(5)
C10 Gd1 C4 C3 178.1(3)
C7 Gd1 C4 C3 163.0(3)
C9 Gd1 C4 C3 127.0(4)
C1 Gd1 C4 C3 77.0(4)
C2 Gd1 C4 C3 37.3(3)
C5 Gd1 C4 C3 113.0(6)
C6 Gd1 C4 C3 -172.1(3)
C8 Gd1 C4 C3 133.4(3)
Si4 Gd1 C4 C3 0.7(4)
Si1 Gd1 C4 C3 -90.6(3)
C3 C4 C5 C1 -0.4(6)
Gd1 C4 C5 C1 66.9(4)
C3 C4 C5 Gd1 -67.3(4)
C2 C1 C5 C4 1.4(6)
Gd1 C1 C5 C4 -67.5(4)
C2 C1 C5 Gd1 68.9(3)
C10 Gd1 C5 C4 -142.9(5)
C3 Gd1 C5 C4 37.7(4)
C7 Gd1 C5 C4 -130.2(5)
C9 Gd1 C5 C4 -170.4(5)
C1 Gd1 C5 C4 116.3(7)
C2 Gd1 C5 C4 78.3(5)
C6 Gd1 C5 C4 -118.3(5)
C8 Gd1 C5 C4 -160.7(5)
Si4 Gd1 C5 C4 92.8(5)
Si1 Gd1 C5 C4 -25.2(5)
C10 Gd1 C5 C1 100.8(4)
C3 Gd1 C5 C1 -78.6(4)
C7 Gd1 C5 C1 113.5(4)
C9 Gd1 C5 C1 73.3(4)
C2 Gd1 C5 C1 -38.0(3)
C6 Gd1 C5 C1 125.4(4)
C8 Gd1 C5 C1 83.0(4)
C4 Gd1 C5 C1 -116.3(7)
Si4 Gd1 C5 C1 -23.4(4)
Si1 Gd1 C5 C1 -141.5(3)
C3 Gd1 C6 C10 -177.8(3)
C7 Gd1 C6 C10 -115.1(5)
C9 Gd1 C6 C10 -38.2(3)
C1 Gd1 C6 C10 -108.7(4)
C2 Gd1 C6 C10 -108.2(6)
C5 Gd1 C6 C10 -138.7(3)
C8 Gd1 C6 C10 -77.8(4)
C4 Gd1 C6 C10 -169.6(3)
Si4 Gd1 C6 C10 16.7(4)
Si1 Gd1 C6 C10 110.2(3)
C10 Gd1 C6 C7 115.1(5)
C3 Gd1 C6 C7 -62.8(5)
C9 Gd1 C6 C7 76.9(4)
C1 Gd1 C6 C7 6.4(5)
C2 Gd1 C6 C7 6.9(7)
C5 Gd1 C6 C7 -23.6(4)
C8 Gd1 C6 C7 37.3(3)
C4 Gd1 C6 C7 -54.6(4)
Si4 Gd1 C6 C7 131.7(4)
Si1 Gd1 C6 C7 -134.7(4)
C10 C6 C7 C8 -2.2(7)
Gd1 C6 C7 C8 -69.4(4)
C10 C6 C7 Gd1 67.2(4)
C10 Gd1 C7 C8 77.4(4)
C3 Gd1 C7 C8 -101.7(4)
C9 Gd1 C7 C8 37.2(3)
C1 Gd1 C7 C8 -61.8(4)
C2 Gd1 C7 C8 -63.6(5)
C5 Gd1 C7 C8 -89.8(4)
C6 Gd1 C7 C8 112.8(6)
C4 Gd1 C7 C8 -112.8(4)
Si4 Gd1 C7 C8 48.7(5)
Si1 Gd1 C7 C8 160.8(4)
C10 Gd1 C7 C6 -35.5(4)
C3 Gd1 C7 C6 145.5(4)
C9 Gd1 C7 C6 -75.7(4)
C1 Gd1 C7 C6 -174.7(4)
C2 Gd1 C7 C6 -176.4(4)
C5 Gd1 C7 C6 157.4(4)
C8 Gd1 C7 C6 -112.8(6)
C4 Gd1 C7 C6 134.4(4)
Si4 Gd1 C7 C6 -64.2(5)
Si1 Gd1 C7 C6 47.9(4)
C6 C7 C8 C9 1.3(7)
Gd1 C7 C8 C9 -67.9(4)
C6 C7 C8 Gd1 69.2(4)
C10 Gd1 C8 C9 36.5(3)
C3 Gd1 C8 C9 -143.4(4)
C7 Gd1 C8 C9 113.0(6)
C1 Gd1 C8 C9 -130.5(4)
C2 Gd1 C8 C9 -118.0(3)
C5 Gd1 C8 C9 -161.4(4)
C6 Gd1 C8 C9 75.1(4)
C4 Gd1 C8 C9 -171.7(3)
Si4 Gd1 C8 C9 -29.9(4)
Si1 Gd1 C8 C9 86.5(3)
C10 Gd1 C8 C7 -76.5(5)
C3 Gd1 C8 C7 103.6(5)
C9 Gd1 C8 C7 -113.0(6)
C1 Gd1 C8 C7 116.5(5)
C2 Gd1 C8 C7 129.0(4)
C5 Gd1 C8 C7 85.6(5)
C6 Gd1 C8 C7 -37.8(4)
C4 Gd1 C8 C7 75.3(5)
Si4 Gd1 C8 C7 -142.9(4)
Si1 Gd1 C8 C7 -26.5(5)
C7 C8 C9 C10 -0.1(6)
Gd1 C8 C9 C10 -67.8(3)
C7 C8 C9 Gd1 67.8(4)
C10 Gd1 C9 C8 -115.3(5)
C3 Gd1 C9 C8 63.6(6)
C7 Gd1 C9 C8 -37.6(4)
C1 Gd1 C9 C8 49.2(4)
C2 Gd1 C9 C8 74.1(4)
C5 Gd1 C9 C8 19.6(4)
C6 Gd1 C9 C8 -78.4(4)
C4 Gd1 C9 C8 12.1(5)
Si4 Gd1 C9 C8 151.3(3)
Si1 Gd1 C9 C8 -119.0(3)
C3 Gd1 C9 C10 178.9(5)
C7 Gd1 C9 C10 77.7(4)
C1 Gd1 C9 C10 164.5(3)
C2 Gd1 C9 C10 -170.7(3)
C5 Gd1 C9 C10 134.9(3)
C6 Gd1 C9 C10 36.8(3)
C8 Gd1 C9 C10 115.3(5)
C4 Gd1 C9 C10 127.4(4)
Si4 Gd1 C9 C10 -93.5(3)
Si1 Gd1 C9 C10 -3.7(4)
C7 C6 C10 C9 2.1(6)
Gd1 C6 C10 C9 69.0(3)
C7 C6 C10 Gd1 -66.9(4)
C8 C9 C10 C6 -1.3(6)
Gd1 C9 C10 C6 -69.8(4)
C8 C9 C10 Gd1 68.5(4)
C3 Gd1 C10 C6 79(12)
C7 Gd1 C10 C6 37.1(4)
C9 Gd1 C10 C6 112.7(5)
C1 Gd1 C10 C6 93.1(4)
C2 Gd1 C10 C6 128.4(4)
C5 Gd1 C10 C6 53.6(4)
C8 Gd1 C10 C6 76.8(4)
C4 Gd1 C10 C6 17.5(5)
Si4 Gd1 C10 C6 -164.6(4)
Si1 Gd1 C10 C6 -70.3(4)
C3 Gd1 C10 C9 -33(12)
C7 Gd1 C10 C9 -75.6(4)
C1 Gd1 C10 C9 -19.6(4)
C2 Gd1 C10 C9 15.7(5)
C5 Gd1 C10 C9 -59.1(4)
C6 Gd1 C10 C9 -112.7(5)
C8 Gd1 C10 C9 -35.9(3)
C4 Gd1 C10 C9 -95.2(4)
Si4 Gd1 C10 C9 82.7(3)
Si1 Gd1 C10 C9 177.0(3)
O51 K1 C28 C32 -55.8(7)
O10 K1 C28 C32 167.5(6)
O8 K1 C28 C32 35.5(7)
O53 K1 C28 C32 64.4(7)
O12 K1 C28 C32 -80.4(6)
O50 K1 C28 C32 -116.4(7)
O9 K1 C28 C32 104.1(7)
O56 K1 C28 C32 -175.3(6)
O52 K1 C28 C32 0.3(7)
O7 K1 C28 C32 -26.5(6)
C29 K1 C28 C32 112.41(13)
C30 K1 C28 C32 75.17(11)
O51 K1 C28 C29 -168.2(7)
O10 K1 C28 C29 55.1(6)
O8 K1 C28 C29 -76.9(7)
O53 K1 C28 C29 -48.0(7)
O12 K1 C28 C29 167.2(6)
O50 K1 C28 C29 131.2(7)
O9 K1 C28 C29 -8.3(7)
O56 K1 C28 C29 72.3(6)
O52 K1 C28 C29 -112.1(7)
O7 K1 C28 C29 -138.9(6)
C30 K1 C28 C29 -37.24(7)
O51 K1 C28 K2 -113.1(7)
O10 K1 C28 K2 110.3(6)
O8 K1 C28 K2 -21.8(7)
O53 K1 C28 K2 7.1(8)
O12 K1 C28 K2 -137.7(6)
O50 K1 C28 K2 -173.6(7)
O9 K1 C28 K2 46.8(7)
O56 K1 C28 K2 127.4(6)
O52 K1 C28 K2 -56.9(7)
O7 K1 C28 K2 -83.7(6)
C29 K1 C28 K2 55.1(3)
C30 K1 C28 K2 17.9(3)
O33 K2 C28 C32 142.8(7)
O1 K2 C28 C32 -83.8(8)
O44 K2 C28 C32 82.1(6)
O5 K2 C28 C32 -9.6(6)
O2 K2 C28 C32 -146.8(6)
O4 K2 C28 C32 52.0(6)
O22 K2 C28 C32 -160.4(6)
O3 K2 C28 C32 156.5(6)
O55 K2 C28 C32 22.2(6)
C62 K2 C28 C32 -17.7
C61 K2 C28 C32 -61.18(12)
C60 K2 C28 C32 -96.72(15)
O33 K2 C28 C29 -104.1(7)
O1 K2 C28 C29 29.3(7)
O44 K2 C28 C29 -164.8(6)
O5 K2 C28 C29 103.5(6)
O2 K2 C28 C29 -33.7(6)
O4 K2 C28 C29 165.1(5)
O22 K2 C28 C29 -47.3(6)
O3 K2 C28 C29 -90.4(6)
O55 K2 C28 C29 135.3(6)
C62 K2 C28 C29 95.41(16)
C61 K2 C28 C29 51.93(10)
C60 K2 C28 C29 16.4
O33 K2 C28 K1 -158.8(7)
O1 K2 C28 K1 -25.4(8)
O44 K2 C28 K1 140.5(6)
O5 K2 C28 K1 48.8(7)
O2 K2 C28 K1 -88.4(6)
O4 K2 C28 K1 110.4(6)
O22 K2 C28 K1 -102.0(6)
O3 K2 C28 K1 -145.1(6)
O55 K2 C28 K1 80.6(6)
C62 K2 C28 K1 40.7(3)
C61 K2 C28 K1 -2.8(3)
C60 K2 C28 K1 -38.3(3)
C32 C28 C29 C30 0.0
K1 C28 C29 C30 72.1(3)
K2 C28 C29 C30 -69.3(3)
C32 C28 C29 K1 -72.1(3)
K2 C28 C29 K1 -141.4(2)
C32 C28 C29 K2 69.3(3)
K1 C28 C29 K2 141.4(2)
O51 K1 C29 C28 13.2(8)
O10 K1 C29 C28 -127.3(6)
O8 K1 C29 C28 114.1(6)
O53 K1 C29 C28 138.7(6)
O12 K1 C29 C28 -13.9(6)
O50 K1 C29 C28 -52.0(7)
O9 K1 C29 C28 173.1(6)
O56 K1 C29 C28 -108.7(7)
O52 K1 C29 C28 83.4(8)
O7 K1 C29 C28 53.1(8)
C30 K1 C29 C28 111.71(9)
O51 K1 C29 C30 -98.5(8)
O10 K1 C29 C30 121.0(6)
O8 K1 C29 C30 2.4(6)
O53 K1 C29 C30 27.0(6)
O12 K1 C29 C30 -125.6(6)
O50 K1 C29 C30 -163.8(7)
O9 K1 C29 C30 61.4(6)
O56 K1 C29 C30 139.6(7)
O52 K1 C29 C30 -28.3(8)
O7 K1 C29 C30 -58.6(8)
O51 K1 C29 K2 -47.0(9)
O10 K1 C29 K2 172.6(6)
O8 K1 C29 K2 54.0(7)
O53 K1 C29 K2 78.5(7)
O12 K1 C29 K2 -74.0(7)
O50 K1 C29 K2 -112.2(8)
O9 K1 C29 K2 112.9(6)
O56 K1 C29 K2 -168.9(7)
O52 K1 C29 K2 23.3(9)
O7 K1 C29 K2 -7.1(8)
C30 K1 C29 K2 51.5(3)
O33 K2 C29 C28 73.6(6)
O1 K2 C29 C28 -156.4(6)
O44 K2 C29 C28 17.6(7)
O5 K2 C29 C28 -89.7(7)
O2 K2 C29 C28 146.8(6)
O4 K2 C29 C28 -18.2(7)
O22 K2 C29 C28 135.6(6)
O3 K2 C29 C28 87.3(6)
O55 K2 C29 C28 -56.9(8)
C62 K2 C29 C28 -54.85(13)
C61 K2 C29 C28 -101.52(12)
C60 K2 C29 C28 -134.76(11)
O33 K2 C29 C30 -173.8(6)
O1 K2 C29 C30 -43.7(6)
O44 K2 C29 C30 130.2(7)
O5 K2 C29 C30 22.9(7)
O2 K2 C29 C30 -100.6(6)
O4 K2 C29 C30 94.4(7)
O22 K2 C29 C30 -111.8(6)
O3 K2 C29 C30 -160.1(6)
O55 K2 C29 C30 55.8(8)
C62 K2 C29 C30 57.78(13)
C61 K2 C29 C30 11.1
C60 K2 C29 C30 -22.1
O33 K2 C29 K1 133.9(7)
O1 K2 C29 K1 -96.1(6)
O44 K2 C29 K1 77.9(7)
O5 K2 C29 K1 -29.4(7)
O2 K2 C29 K1 -152.9(7)
O4 K2 C29 K1 42.1(7)
O22 K2 C29 K1 -164.1(6)
O3 K2 C29 K1 147.6(6)
O55 K2 C29 K1 3.4(8)
C62 K2 C29 K1 5.5(3)
C61 K2 C29 K1 -41.2(3)
C60 K2 C29 K1 -74.5(3)
C28 C29 C30 C31 0.0
K1 C29 C30 C31 73.3(3)
K2 C29 C30 C31 -71.8(3)
C28 C29 C30 K1 -73.3(3)
K2 C29 C30 K1 -145.1(3)
C28 C29 C30 K2 71.8(3)
K1 C29 C30 K2 145.1(3)
O51 K1 C30 C31 -16.5(9)
O10 K1 C30 C31 -172.8(6)
O8 K1 C30 C31 70.5(6)
O53 K1 C30 C31 95.5(7)
O12 K1 C30 C31 -44.3(8)
O50 K1 C30 C31 -90.5(10)
O9 K1 C30 C31 128.8(6)
O56 K1 C30 C31 -154.7(7)
O52 K1 C30 C31 44.8(7)
O7 K1 C30 C31 23.0(6)
C29 K1 C30 C31 -111.76(11)
O51 K1 C30 C29 95.3(9)
O10 K1 C30 C29 -61.1(6)
O8 K1 C30 C29 -177.7(6)
O53 K1 C30 C29 -152.7(7)
O12 K1 C30 C29 67.5(8)
O50 K1 C30 C29 21.2(10)
O9 K1 C30 C29 -119.5(6)
O56 K1 C30 C29 -42.9(7)
O52 K1 C30 C29 156.5(7)
O7 K1 C30 C29 134.7(6)
O51 K1 C30 K2 37.9(9)
O10 K1 C30 K2 -118.5(6)
O8 K1 C30 K2 124.9(7)
O53 K1 C30 K2 149.9(7)
O12 K1 C30 K2 10.1(8)
O50 K1 C30 K2 -36.2(11)
O9 K1 C30 K2 -176.9(7)
O56 K1 C30 K2 -100.4(7)
O52 K1 C30 K2 99.1(7)
O7 K1 C30 K2 77.3(7)
C29 K1 C30 K2 -57.4(3)
O33 K2 C30 C31 118.4(7)
O1 K2 C30 C31 -110.5(6)
O44 K2 C30 C31 44.7(9)
O5 K2 C30 C31 -48.4(6)
O2 K2 C30 C31 -171.7(6)
O4 K2 C30 C31 7.4(7)
O22 K2 C30 C31 -178.3(6)
O3 K2 C30 C31 132.7(6)
O55 K2 C30 C31 -24.7(6)
C62 K2 C30 C31 19.4
C61 K2 C30 C31 -34.8
C60 K2 C30 C31 132.85(13)
O33 K2 C30 C29 6.8(7)
O1 K2 C30 C29 137.9(6)
O44 K2 C30 C29 -66.9(9)
O5 K2 C30 C29 -160.0(6)
O2 K2 C30 C29 76.7(6)
O4 K2 C30 C29 -104.1(7)
O22 K2 C30 C29 70.2(6)
O3 K2 C30 C29 21.1(6)
O55 K2 C30 C29 -136.2(6)
C62 K2 C30 C29 -92.18(14)
C61 K2 C30 C29 -146.34(10)
C60 K2 C30 C29 21.3
O33 K2 C30 K1 63.3(8)
O1 K2 C30 K1 -165.6(7)
O44 K2 C30 K1 -10.4(9)
O5 K2 C30 K1 -103.5(6)
O2 K2 C30 K1 133.2(7)
O4 K2 C30 K1 -47.7(8)
O22 K2 C30 K1 126.6(6)
O3 K2 C30 K1 77.6(7)
O55 K2 C30 K1 -79.8(7)
C62 K2 C30 K1 -35.7(3)
C61 K2 C30 K1 -89.9(3)
C60 K2 C30 K1 77.7(3)
C29 C30 C31 C32 0.0
K1 C30 C31 C32 71.9(3)
K2 C30 C31 C32 -74.2(4)
C29 C30 C31 K2 74.2(4)
K1 C30 C31 K2 146.1(2)
C29 C30 C31 K1 -71.9(3)
K2 C30 C31 K1 -146.1(2)
O33 K2 C31 C32 36.2(8)
O1 K2 C31 C32 -179.0(6)
O44 K2 C31 C32 -35.4(6)
O5 K2 C31 C32 -118.4(6)
O2 K2 C31 C32 120.3(6)
O4 K2 C31 C32 -62.5(6)
O22 K2 C31 C32 113.4(7)
O3 K2 C31 C32 53.0(8)
O55 K2 C31 C32 -91.3(6)
C62 K2 C31 C32 -15.0
C61 K2 C31 C32 134.07(9)
C60 K2 C31 C32 94.12(14)
O33 K2 C31 C30 -75.1(8)
O1 K2 C31 C30 69.7(6)
O44 K2 C31 C30 -146.7(6)
O5 K2 C31 C30 130.2(6)
O2 K2 C31 C30 8.9(6)
O4 K2 C31 C30 -173.8(6)
O22 K2 C31 C30 2.1(7)
O3 K2 C31 C30 -58.3(8)
O55 K2 C31 C30 157.3(6)
C62 K2 C31 C30 -126.32(12)
C61 K2 C31 C30 22.7
C60 K2 C31 C30 -17.2
O33 K2 C31 K1 -23.2(9)
O1 K2 C31 K1 121.6(6)
O44 K2 C31 K1 -94.8(7)
O5 K2 C31 K1 -177.8(7)
O2 K2 C31 K1 60.8(7)
O4 K2 C31 K1 -121.9(6)
O22 K2 C31 K1 54.0(8)
O3 K2 C31 K1 -6.4(9)
O55 K2 C31 K1 -150.8(7)
C62 K2 C31 K1 -74.4(3)
C61 K2 C31 K1 74.7(3)
C60 K2 C31 K1 34.7(3)
O51 K1 C31 C32 52.9(7)
O10 K1 C31 C32 -103.6(7)
O8 K1 C31 C32 142.9(6)
O53 K1 C31 C32 168.2(6)
O12 K1 C31 C32 31.4(6)
O50 K1 C31 C32 -1.0(9)
O9 K1 C31 C32 -165.1(6)
O56 K1 C31 C32 -80.0(9)
O52 K1 C31 C32 111.9(7)
O7 K1 C31 C32 88.4(6)
C29 K1 C31 C32 -75.28(14)
C30 K1 C31 C32 -112.51(12)
O51 K1 C31 C30 165.4(7)
O10 K1 C31 C30 8.9(7)
O8 K1 C31 C30 -104.6(6)
O53 K1 C31 C30 -79.2(6)
O12 K1 C31 C30 143.9(6)
O50 K1 C31 C30 111.5(9)
O9 K1 C31 C30 -52.6(6)
O56 K1 C31 C30 32.6(9)
O52 K1 C31 C30 -135.6(7)
O7 K1 C31 C30 -159.1(6)
C29 K1 C31 C30 37.23(7)
O51 K1 C31 K2 112.7(8)
O10 K1 C31 K2 -43.8(8)
O8 K1 C31 K2 -157.3(7)
O53 K1 C31 K2 -131.9(7)
O12 K1 C31 K2 91.2(7)
O50 K1 C31 K2 58.8(9)
O9 K1 C31 K2 -105.3(6)
O56 K1 C31 K2 -20.1(10)
O52 K1 C31 K2 171.7(8)
O7 K1 C31 K2 148.2(6)
C29 K1 C31 K2 -15.5(3)
C30 K1 C31 K2 -52.7(3)
C30 C31 C32 C28 0.0
K2 C31 C32 C28 -73.1(2)
K1 C31 C32 C28 69.9(3)
C30 C31 C32 K1 -69.9(3)
K2 C31 C32 K1 -142.9(2)
C30 C31 C32 K2 73.1(2)
K1 C31 C32 K2 142.9(2)
C29 C28 C32 C31 0.0
K1 C28 C32 C31 -70.0(3)
K2 C28 C32 C31 70.0(3)
C29 C28 C32 K1 70.0(3)
K2 C28 C32 K1 140.1(2)
C29 C28 C32 K2 -70.0(3)
K1 C28 C32 K2 -140.1(2)
O51 K1 C32 C31 -125.1(8)
O10 K1 C32 C31 97.3(7)
O8 K1 C32 C31 -35.9(6)
O53 K1 C32 C31 -12.1(6)
O12 K1 C32 C31 -149.6(6)
O50 K1 C32 C31 179.2(7)
O9 K1 C32 C31 18.3(7)
O56 K1 C32 C31 118.5(7)
O52 K1 C32 C31 -66.7(6)
O7 K1 C32 C31 -91.3(6)
C29 K1 C32 C31 76.07(14)
C30 K1 C32 C31 36.83(9)
O51 K1 C32 C28 121.9(8)
O10 K1 C32 C28 -15.7(7)
O8 K1 C32 C28 -148.9(6)
O53 K1 C32 C28 -125.0(6)
O12 K1 C32 C28 97.4(6)
O50 K1 C32 C28 66.2(7)
O9 K1 C32 C28 -94.7(7)
O56 K1 C32 C28 5.5(7)
O52 K1 C32 C28 -179.7(6)
O7 K1 C32 C28 155.7(6)
C29 K1 C32 C28 -36.90(8)
C30 K1 C32 C28 -76.15(11)
O51 K1 C32 K2 -178.1(8)
O10 K1 C32 K2 44.3(8)
O8 K1 C32 K2 -88.9(6)
O53 K1 C32 K2 -65.1(7)
O12 K1 C32 K2 157.4(6)
O50 K1 C32 K2 126.2(7)
O9 K1 C32 K2 -34.7(7)
O56 K1 C32 K2 65.5(8)
O52 K1 C32 K2 -119.7(7)
O7 K1 C32 K2 -144.4(6)
C29 K1 C32 K2 23.1(3)
C30 K1 C32 K2 -16.2(3)
O33 K2 C32 C31 -149.8(6)
O1 K2 C32 C31 1.2(7)
O44 K2 C32 C31 148.0(6)
O5 K2 C32 C31 59.2(6)
O2 K2 C32 C31 -72.5(7)
O4 K2 C32 C31 118.4(6)
O22 K2 C32 C31 -87.0(8)
O3 K2 C32 C31 -136.8(6)
O55 K2 C32 C31 88.1(6)
C62 K2 C32 C31 16.4
C61 K2 C32 C31 -19.75(6)
C60 K2 C32 C31 -57.15(13)
O33 K2 C32 C28 -37.6(6)
O1 K2 C32 C28 113.4(7)
O44 K2 C32 C28 -99.8(6)
O5 K2 C32 C28 171.4(6)
O2 K2 C32 C28 39.7(7)
O4 K2 C32 C28 -129.4(6)
O22 K2 C32 C28 25.2(8)
O3 K2 C32 C28 -24.6(6)
O55 K2 C32 C28 -159.7(6)
C62 K2 C32 C28 128.57(10)
C61 K2 C32 C28 92.43(11)
C60 K2 C32 C28 55.03(11)
O33 K2 C32 K1 -96.3(7)
O1 K2 C32 K1 54.6(7)
O44 K2 C32 K1 -158.5(6)
O5 K2 C32 K1 112.7(6)
O2 K2 C32 K1 -19.0(8)
O4 K2 C32 K1 171.9(6)
O22 K2 C32 K1 -33.5(8)
O3 K2 C32 K1 -83.3(6)
O55 K2 C32 K1 141.6(6)
C62 K2 C32 K1 69.9(3)
C61 K2 C32 K1 33.7(3)
C60 K2 C32 K1 -3.7(3)
O33 K2 C60 C61 160.7(6)
O1 K2 C60 C61 -68.9(6)
O44 K2 C60 C61 99.2(8)
O5 K2 C60 C61 -7.1(6)
O2 K2 C60 C61 -128.9(6)
O4 K2 C60 C61 58.2(8)
O22 K2 C60 C61 -137.8(6)
O3 K2 C60 C61 174.0(6)
O55 K2 C60 C61 19.9(7)
C62 K2 C60 C61 46.08(10)
O33 K2 C60 C64 38.0(6)
O1 K2 C60 C64 168.3(6)
O44 K2 C60 C64 -23.5(8)
O5 K2 C60 C64 -129.9(6)
O2 K2 C60 C64 108.4(6)
O4 K2 C60 C64 -64.5(8)
O22 K2 C60 C64 99.5(6)
O3 K2 C60 C64 51.3(6)
O55 K2 C60 C64 -102.9(7)
C62 K2 C60 C64 -76.66(15)
C61 K2 C60 C64 -122.74(10)
O33 K2 C60 K1 100.5(7)
O1 K2 C60 K1 -129.2(6)
O44 K2 C60 K1 38.9(9)
O5 K2 C60 K1 -67.4(6)
O2 K2 C60 K1 170.8(7)
O4 K2 C60 K1 -2.1(8)
O22 K2 C60 K1 162.0(6)
O3 K2 C60 K1 113.7(6)
O55 K2 C60 K1 -40.4(8)
C62 K2 C60 K1 -14.2(3)
C61 K2 C60 K1 -60.3(3)
O51 K1 C60 C61 -65.1(9)
O10 K1 C60 C61 147.3(6)
O8 K1 C60 C61 29.5(6)
O53 K1 C60 C61 53.1(6)
O12 K1 C60 C61 -94.7(7)
O50 K1 C60 C61 -137.6(8)
O9 K1 C60 C61 87.1(6)
O56 K1 C60 C61 165.5(7)
O52 K1 C60 C61 3.3(7)
O7 K1 C60 C61 -22.1(7)
C29 K1 C60 C61 -136.01(10)
C30 K1 C60 C61 9.9
O51 K1 C60 C64 57.8(9)
O10 K1 C60 C64 -89.8(6)
O8 K1 C60 C64 152.4(6)
O53 K1 C60 C64 176.0(6)
O12 K1 C60 C64 28.2(7)
O50 K1 C60 C64 -14.7(8)
O9 K1 C60 C64 -150.0(6)
O56 K1 C60 C64 -71.6(7)
O52 K1 C60 C64 126.2(7)
O7 K1 C60 C64 100.8(7)
C29 K1 C60 C64 -13.1
C30 K1 C60 C64 132.78(10)
O51 K1 C60 K2 -5.9(10)
O10 K1 C60 K2 -153.6(6)
O8 K1 C60 K2 88.6(6)
O53 K1 C60 K2 112.3(7)
O12 K1 C60 K2 -35.6(8)
O50 K1 C60 K2 -78.5(9)
O9 K1 C60 K2 146.2(6)
O56 K1 C60 K2 -135.3(7)
O52 K1 C60 K2 62.4(8)
O7 K1 C60 K2 37.1(8)
C29 K1 C60 K2 -76.9(3)
C30 K1 C60 K2 69.0(3)
O33 K2 C62 C63 -3.4(7)
O1 K2 C62 C63 148.1(6)
O44 K2 C62 C63 -67.7(6)
O5 K2 C62 C63 -154.8(6)
O2 K2 C62 C63 81.1(7)
O4 K2 C62 C63 -95.6(6)
O22 K2 C62 C63 70.0(8)
O3 K2 C62 C63 11.2(7)
O55 K2 C62 C63 -125.9(6)
C61 K2 C62 C63 113.35(8)
C60 K2 C62 C63 75.29(12)
O33 K2 C62 C61 -116.7(7)
O1 K2 C62 C61 34.7(6)
O44 K2 C62 C61 179.0(6)
O5 K2 C62 C61 91.9(6)
O2 K2 C62 C61 -32.2(7)
O4 K2 C62 C61 151.0(6)
O22 K2 C62 C61 -43.3(8)
O3 K2 C62 C61 -102.1(7)
O55 K2 C62 C61 120.8(6)
C60 K2 C62 C61 -38.06(8)
O33 K2 C62 K1 -64.4(7)
O1 K2 C62 K1 87.0(6)
O44 K2 C62 K1 -128.7(6)
O5 K2 C62 K1 144.2(7)
O2 K2 C62 K1 20.1(8)
O4 K2 C62 K1 -156.7(6)
O22 K2 C62 K1 9.0(9)
O3 K2 C62 K1 -49.8(8)
O55 K2 C62 K1 173.1(7)
C61 K2 C62 K1 52.3(3)
C60 K2 C62 K1 14.2(3)
O51 K1 C62 C63 85.5(8)
O10 K1 C62 C63 -60.6(8)
O8 K1 C62 C63 176.9(6)
O53 K1 C62 C63 -159.3(6)
O12 K1 C62 C63 62.8(6)
O50 K1 C62 C63 32.8(7)
O9 K1 C62 C63 -132.6(6)
O56 K1 C62 C63 -36.2(8)
O52 K1 C62 C63 145.7(7)
O7 K1 C62 C63 120.9(6)
C29 K1 C62 C63 -57.67(12)
C30 K1 C62 C63 -97.46(13)
O51 K1 C62 C61 -159.2(8)
O10 K1 C62 C61 54.7(8)
O8 K1 C62 C61 -67.8(6)
O53 K1 C62 C61 -44.0(6)
O12 K1 C62 C61 178.2(6)
O50 K1 C62 C61 148.1(7)
O9 K1 C62 C61 -17.3(6)
O56 K1 C62 C61 79.2(9)
O52 K1 C62 C61 -99.0(7)
O7 K1 C62 C61 -123.7(6)
C29 K1 C62 C61 57.67(12)
C30 K1 C62 C61 17.88(6)
O51 K1 C62 K2 148.7(8)
O10 K1 C62 K2 2.6(9)
O8 K1 C62 K2 -119.9(6)
O53 K1 C62 K2 -96.1(7)
O12 K1 C62 K2 126.1(6)
O50 K1 C62 K2 96.0(8)
O9 K1 C62 K2 -69.4(7)
O56 K1 C62 K2 27.1(9)
O52 K1 C62 K2 -151.1(7)
O7 K1 C62 K2 -175.8(6)
C29 K1 C62 K2 5.6(3)
C30 K1 C62 K2 -34.2(3)
C61 C60 C64 C63 0.1
K2 C60 C64 C63 69.7(3)
K1 C60 C64 C63 -71.1(2)
C61 C60 C64 K1 71.2(2)
K2 C60 C64 K1 140.8(3)
C61 C60 C64 K2 -69.6(3)
K1 C60 C64 K2 -140.8(3)
O51 K1 C64 C60 -131.5(7)
O10 K1 C64 C60 90.9(6)
O8 K1 C64 C60 -31.6(7)
O53 K1 C64 C60 -4.3(7)
O12 K1 C64 C60 -156.3(6)
O50 K1 C64 C60 167.3(7)
O9 K1 C64 C60 32.2(6)
O56 K1 C64 C60 108.9(7)
O52 K1 C64 C60 -67.2(9)
O7 K1 C64 C60 -98.3(7)
C29 K1 C64 C60 14.3
C30 K1 C64 C60 -17.4
O51 K1 C64 C63 -22.8(7)
O10 K1 C64 C63 -160.3(6)
O8 K1 C64 C63 77.2(7)
O53 K1 C64 C63 104.5(7)
O12 K1 C64 C63 -47.6(6)
O50 K1 C64 C63 -83.9(7)
O9 K1 C64 C63 141.0(6)
O56 K1 C64 C63 -142.3(7)
O52 K1 C64 C63 41.6(9)
O7 K1 C64 C63 10.5(7)
C29 K1 C64 C63 123.08(13)
C30 K1 C64 C63 91.40(11)
O51 K1 C64 K2 -78.5(8)
O10 K1 C64 K2 144.0(6)
O8 K1 C64 K2 21.5(7)
O53 K1 C64 K2 48.8(7)
O12 K1 C64 K2 -103.3(6)
O50 K1 C64 K2 -139.6(7)
O9 K1 C64 K2 85.3(6)
O56 K1 C64 K2 162.0(7)
O52 K1 C64 K2 -14.1(9)
O7 K1 C64 K2 -45.2(7)
C29 K1 C64 K2 67.4(3)
C30 K1 C64 K2 35.7(3)
O33 K2 C64 C60 -142.0(7)
O1 K2 C64 C60 -13.1(6)
O44 K2 C64 C60 161.9(6)
O5 K2 C64 C60 60.7(7)
O2 K2 C64 C60 -68.7(6)
O4 K2 C64 C60 130.4(6)
O22 K2 C64 C60 -81.4(6)
O3 K2 C64 C60 -127.7(6)
O55 K2 C64 C60 96.2(7)
C62 K2 C64 C60 75.65(16)
C61 K2 C64 C60 31.31(8)
O33 K2 C64 C63 107.9(7)
O1 K2 C64 C63 -123.3(6)
O44 K2 C64 C63 51.7(6)
O5 K2 C64 C63 -49.5(7)
O2 K2 C64 C63 -178.9(6)
O4 K2 C64 C63 20.3(6)
O22 K2 C64 C63 168.5(6)
O3 K2 C64 C63 122.1(6)
O55 K2 C64 C63 -14.0(7)
C62 K2 C64 C63 -34.49(9)
C61 K2 C64 C63 -78.84(12)
C60 K2 C64 C63 -110.15(13)
O33 K2 C64 K1 163.6(7)
O1 K2 C64 K1 -67.6(7)
O44 K2 C64 K1 107.4(6)
O5 K2 C64 K1 6.2(8)
O2 K2 C64 K1 -123.2(6)
O4 K2 C64 K1 76.0(6)
O22 K2 C64 K1 -135.8(6)
O3 K2 C64 K1 177.8(7)
O55 K2 C64 K1 41.7(8)
C62 K2 C64 K1 21.2(3)
C61 K2 C64 K1 -23.1(3)
C60 K2 C64 K1 -54.4(3)
C64 C60 C61 C62 1.2
K2 C60 C61 C62 -71.0(3)
K1 C60 C61 C62 71.1(3)
C64 C60 C61 K2 72.2(3)
K1 C60 C61 K2 142.1(3)
C64 C60 C61 K1 -69.9(3)
K2 C60 C61 K1 -142.1(3)
C63 C62 C61 C60 -2.2
K2 C62 C61 C60 74.1(3)
K1 C62 C61 C60 -71.8(3)
C63 C62 C61 K2 -76.3(3)
K1 C62 C61 K2 -145.9(2)
C63 C62 C61 K1 69.6(3)
K2 C62 C61 K1 145.9(2)
O33 K2 C61 C60 -23.1(8)
O1 K2 C61 C60 110.0(6)
O44 K2 C61 C60 -104.3(8)
O5 K2 C61 C60 173.2(6)
O2 K2 C61 C60 50.1(6)
O4 K2 C61 C60 -135.3(6)
O22 K2 C61 C60 45.2(6)
O3 K2 C61 C60 -6.9(7)
O55 K2 C61 C60 -163.6(6)
C62 K2 C61 C60 -102.90(13)
O33 K2 C61 C62 79.8(8)
O1 K2 C61 C62 -147.1(6)
O44 K2 C61 C62 -1.4(8)
O5 K2 C61 C62 -83.9(6)
O2 K2 C61 C62 153.0(6)
O4 K2 C61 C62 -32.4(6)
O22 K2 C61 C62 148.1(6)
O3 K2 C61 C62 96.0(7)
O55 K2 C61 C62 -60.7(6)
C60 K2 C61 C62 102.90(14)
O33 K2 C61 K1 31.8(9)
O1 K2 C61 K1 164.9(7)
O44 K2 C61 K1 -49.4(8)
O5 K2 C61 K1 -131.9(6)
O2 K2 C61 K1 104.9(6)
O4 K2 C61 K1 -80.4(7)
O22 K2 C61 K1 100.0(6)
O3 K2 C61 K1 47.9(8)
O55 K2 C61 K1 -108.7(6)
C62 K2 C61 K1 -48.0(3)
C60 K2 C61 K1 54.9(3)
O51 K1 C61 C60 125.4(8)
O10 K1 C61 C60 -35.7(6)
O8 K1 C61 C60 -149.5(6)
O53 K1 C61 C60 -123.1(7)
O12 K1 C61 C60 101.4(7)
O50 K1 C61 C60 58.3(11)
O9 K1 C61 C60 -92.1(6)
O56 K1 C61 C60 -16.6(7)
O52 K1 C61 C60 -177.0(7)
O7 K1 C61 C60 161.8(6)
C29 K1 C61 C60 16.2
C30 K1 C61 C60 -12.1
O51 K1 C61 C62 21.9(8)
O10 K1 C61 C62 -139.3(6)
O8 K1 C61 C62 107.0(6)
O53 K1 C61 C62 133.4(7)
O12 K1 C61 C62 -2.2(7)
O50 K1 C61 C62 -45.3(11)
O9 K1 C61 C62 164.4(6)
O56 K1 C61 C62 -120.1(7)
O52 K1 C61 C62 79.5(7)
O7 K1 C61 C62 58.3(6)
C29 K1 C61 C62 -87.29(15)
C30 K1 C61 C62 -115.59(16)
O51 K1 C61 K2 69.7(8)
O10 K1 C61 K2 -91.4(7)
O8 K1 C61 K2 154.8(7)
O53 K1 C61 K2 -178.8(7)
O12 K1 C61 K2 45.7(8)
O50 K1 C61 K2 2.6(12)
O9 K1 C61 K2 -147.8(6)
O56 K1 C61 K2 -72.3(8)
O52 K1 C61 K2 127.3(7)
O7 K1 C61 K2 106.1(6)
C29 K1 C61 K2 -39.5(3)
C30 K1 C61 K2 -67.8(3)
C61 C62 C63 C64 2.4
K2 C62 C63 C64 -69.5(3)
K1 C62 C63 C64 72.2(3)
C61 C62 C63 K1 -69.8(3)
K2 C62 C63 K1 -141.7(2)
C61 C62 C63 K2 71.9(3)
K1 C62 C63 K2 141.7(2)
C60 C64 C63 C62 -1.6
K1 C64 C63 C62 -73.6(3)
K2 C64 C63 C62 66.3(3)
C60 C64 C63 K1 72.0(3)
K2 C64 C63 K1 139.9(2)
C60 C64 C63 K2 -67.9(3)
K1 C64 C63 K2 -139.9(2)
O51 K1 C63 C62 -90.8(8)
O10 K1 C63 C62 133.5(6)
O8 K1 C63 C62 -3.3(6)
O53 K1 C63 C62 23.2(7)
O12 K1 C63 C62 -116.0(6)
O50 K1 C63 C62 -150.4(7)
O9 K1 C63 C62 60.6(8)
O56 K1 C63 C62 151.4(6)
O52 K1 C63 C62 -35.5(6)
O7 K1 C63 C62 -60.2(6)
C29 K1 C63 C62 93.24(14)
C30 K1 C63 C62 54.46(11)
O51 K1 C63 C64 157.9(8)
O10 K1 C63 C64 22.3(6)
O8 K1 C63 C64 -114.6(6)
O53 K1 C63 C64 -88.1(7)
O12 K1 C63 C64 132.7(6)
O50 K1 C63 C64 98.4(7)
O9 K1 C63 C64 -50.7(8)
O56 K1 C63 C64 40.2(6)
O52 K1 C63 C64 -146.8(6)
O7 K1 C63 C64 -171.5(6)
C29 K1 C63 C64 -18.0
C30 K1 C63 C64 -56.80(10)
O51 K1 C63 K2 -143.9(8)
O10 K1 C63 K2 80.5(6)
O8 K1 C63 K2 -56.4(6)
O53 K1 C63 K2 -29.9(7)
O12 K1 C63 K2 -169.1(6)
O50 K1 C63 K2 156.6(7)
O9 K1 C63 K2 7.5(8)
O56 K1 C63 K2 98.3(7)
O52 K1 C63 K2 -88.6(7)
O7 K1 C63 K2 -113.3(6)
C29 K1 C63 K2 40.2(3)
C30 K1 C63 K2 1.4(3)
O33 K2 C63 C62 176.9(6)
O1 K2 C63 C62 -40.3(8)
O44 K2 C63 C62 114.6(6)
O5 K2 C63 C62 25.7(6)
O2 K2 C63 C62 -112.3(7)
O4 K2 C63 C62 84.4(6)
O22 K2 C63 C62 -127.0(7)
O3 K2 C63 C62 -170.2(6)
O55 K2 C63 C62 55.1(6)
C61 K2 C63 C62 -40.30(10)
C60 K2 C63 C62 -77.10(16)
O33 K2 C63 C64 -69.5(6)
O1 K2 C63 C64 73.3(8)
O44 K2 C63 C64 -131.8(6)
O5 K2 C63 C64 139.3(6)
O2 K2 C63 C64 1.3(7)
O4 K2 C63 C64 -162.0(6)
O22 K2 C63 C64 -13.4(7)
O3 K2 C63 C64 -56.6(6)
O55 K2 C63 C64 168.7(6)
C62 K2 C63 C64 113.59(14)
C61 K2 C63 C64 73.28(11)
C60 K2 C63 C64 36.49(7)
O33 K2 C63 K1 -127.6(7)
O1 K2 C63 K1 15.2(8)
O44 K2 C63 K1 170.1(6)
O5 K2 C63 K1 81.2(6)
O2 K2 C63 K1 -56.9(7)
O4 K2 C63 K1 139.8(6)
O22 K2 C63 K1 -71.5(7)
O3 K2 C63 K1 -114.7(6)
O55 K2 C63 K1 110.5(6)
C62 K2 C63 K1 55.5(3)
C61 K2 C63 K1 15.2(3)
C60 K2 C63 K1 -21.6(3)

loop_
_platon_squeeze_void_nr
_platon_squeeze_void_average_x
_platon_squeeze_void_average_y
_platon_squeeze_void_average_z
_platon_squeeze_void_volume
_platon_squeeze_void_count_electrons
_platon_squeeze_void_content
1 -0.027 0.701 0.218 22 2 ' '
2 0.000 1.000 0.500 602 177 ' '
3 0.027 0.299 0.782 22 2 ' '
4 0.086 0.502 0.284 15 1 ' '
5 0.110 0.508 0.385 11 1 ' '
6 0.118 0.696 0.754 11 2 ' '
7 0.500 0.500 1.000 602 175 ' '
8 0.382 0.196 0.746 11 1 ' '
9 0.392 0.009 0.120 11 0 ' '
10 0.415 0.001 0.220 14 0 ' '
11 0.473 0.799 0.718 22 3 ' '
12 0.527 0.201 0.282 22 2 ' '
13 0.586 -0.002 0.784 15 1 ' '
14 0.610 0.992 0.885 11 1 ' '
15 0.618 0.804 0.254 11 1 ' '
16 0.882 0.304 0.246 11 1 ' '
17 0.892 0.491 0.620 11 0 ' '
18 0.915 0.499 0.720 14 0 ' '
